data_7102784
loop_
_publ_author_name
'Cotton, F. Albert'
'Jin, Jia-Yi'
'Li, Zhong'
'Murillo, Carlos A.'
'Reibenspies, Joseph H.'

_publ_section_title
;
 Exceptionally strong electronic coupling between [Mo2] units linked by
 substituted dianionic quinones
;
_journal_coden_ASTM CHCOFS
_journal_issue 2
_journal_name_full
;
 Chemical Communications (Cambridge, United Kingdom)
;
_journal_page_first 211
_journal_page_last 213
_journal_paper_doi 10.1039/b710804d
_journal_year 2008
_chemical_formula_moiety C118H138Mo4N14O19
_chemical_formula_sum 'C118 H138 Mo4 N14 O19'
_chemical_formula_weight 2440.18
_chemical_name_common (Mo2(DAniF)3)2(cis-C8H8N2O2),5THF
_space_group_IT_number 14
_symmetry_cell_setting monoclinic
_symmetry_space_group_name_Hall '-P 2ybc'
_symmetry_space_group_name_H-M 'P 1 21/c 1'
_atom_sites_solution_hydrogens geom
_atom_sites_solution_primary direct
_atom_sites_solution_secondary difmap
_audit_creation_method SHELXL-97
_cell_angle_alpha 90.00
_cell_angle_beta 106.110(2)
_cell_angle_gamma 90.00
_cell_formula_units_Z 4
_cell_length_a 16.5233(18)
_cell_length_b 24.371(3)
_cell_length_c 29.569(3)
_cell_measurement_reflns_used 7988
_cell_measurement_temperature 213(2)
_cell_measurement_theta_max 27.16
_cell_measurement_theta_min 2.20
_cell_volume 11440(2)
_computing_cell_refinement 'Bruker SMART'
_computing_data_collection 'Bruker SMART'
_computing_data_reduction 'Bruker SAINT'
_computing_molecular_graphics 'Bruker SHELXTL'
_computing_publication_material 'Bruker SHELXTL'
_computing_structure_refinement 'SHELXL-97 (Sheldrick, 1997)'
_computing_structure_solution 'SHELXS-97 (Sheldrick, 1990)'
_diffrn_ambient_temperature 213(2)
_diffrn_measured_fraction_theta_full 0.997
_diffrn_measured_fraction_theta_max 0.997
_diffrn_measurement_device_type 'BRUKER-SMART 1000'
_diffrn_measurement_method w/scans
_diffrn_radiation_monochromator graphite
_diffrn_radiation_source 'normal-focus sealed tube'
_diffrn_radiation_type MoK\a
_diffrn_radiation_wavelength 0.71073
_diffrn_reflns_av_R_equivalents 0.0682
_diffrn_reflns_av_sigmaI/netI 0.0643
_diffrn_reflns_limit_h_max 19
_diffrn_reflns_limit_h_min -19
_diffrn_reflns_limit_k_max 28
_diffrn_reflns_limit_k_min -28
_diffrn_reflns_limit_l_max 35
_diffrn_reflns_limit_l_min -35
_diffrn_reflns_number 85093
_diffrn_reflns_theta_full 25.00
_diffrn_reflns_theta_max 25.00
_diffrn_reflns_theta_min 1.53
_diffrn_standards_number 0
_exptl_absorpt_coefficient_mu 0.501
_exptl_absorpt_correction_T_max 0.9064
_exptl_absorpt_correction_T_min 0.8807
_exptl_absorpt_correction_type multi-scan
_exptl_absorpt_process_details sadabs
_exptl_crystal_colour 'dark green'
_exptl_crystal_density_diffrn 1.417
_exptl_crystal_density_method 'not measured'
_exptl_crystal_description block
_exptl_crystal_F_000 5056
_exptl_crystal_size_max 0.26
_exptl_crystal_size_mid 0.23
_exptl_crystal_size_min 0.20
_refine_diff_density_max 1.198
_refine_diff_density_min -0.844
_refine_diff_density_rms 0.109
_refine_ls_extinction_method none
_refine_ls_goodness_of_fit_ref 1.062
_refine_ls_hydrogen_treatment constr
_refine_ls_matrix_type full
_refine_ls_number_parameters 1274
_refine_ls_number_reflns 20337
_refine_ls_number_restraints 1800
_refine_ls_restrained_S_all 1.093
_refine_ls_R_factor_all 0.1030
_refine_ls_R_factor_gt 0.0599
_refine_ls_shift/su_max 0.011
_refine_ls_shift/su_mean 0.001
_refine_ls_structure_factor_coef Fsqd
_refine_ls_weighting_details 'calc w=1/[\s^2^(Fo^2^)+(0.0645P)^2^+57.5654P] where P=(Fo^2^+2Fc^2^)/3'
_refine_ls_weighting_scheme calc
_refine_ls_wR_factor_gt 0.1387
_refine_ls_wR_factor_ref 0.1835
_reflns_number_gt 14690
_reflns_number_total 20337
_reflns_threshold_expression >2sigma(I)
_cod_data_source_file b710804d.txt
_cod_data_source_block jjin
_cod_depositor_comments
;
The following automatic conversions were performed:
'_symmetry_cell_setting' value 'Monoclinic' changed to 'monoclinic'
according to '/home/saulius/struct/CIF-dictionaries/cif_core.dic'
dictionary named 'cif_core.dic' version 2.4.1 from 2010-06-29.

Automatic conversion script
Id: cif_fix_enum 1527 2010-12-29 10:47:43Z saulius 
;
_cod_original_sg_symbol_H-M P2(1)/c
_cod_database_code 7102784

loop_
_symmetry_equiv_pos_as_xyz
'x, y, z'
'-x, y+1/2, -z+1/2'
'-x, -y, -z'
'x, -y-1/2, z-1/2'

loop_
_atom_site_label
_atom_site_type_symbol
_atom_site_fract_x
_atom_site_fract_y
_atom_site_fract_z
_atom_site_U_iso_or_equiv
_atom_site_adp_type
_atom_site_occupancy
_atom_site_symmetry_multiplicity
_atom_site_calc_flag
_atom_site_refinement_flags
_atom_site_disorder_assembly
_atom_site_disorder_group
Mo2 Mo 0.40135(3) 0.82806(2) -0.057554(17) 0.03221(12) Uani 1 1 d . . .
Mo1 Mo 0.27316(3) 0.83420(2) -0.061116(17) 0.03389(12) Uani 1 1 d . . .
Mo4 Mo 0.47471(3) 0.56120(2) 0.145179(17) 0.03267(12) Uani 1 1 d . . .
Mo3 Mo 0.34906(3) 0.56040(2) 0.147313(18) 0.03323(12) Uani 1 1 d . . .
O1 O 0.4321(2) 0.76234(16) -0.01135(13) 0.0372(10) Uani 1 1 d . . .
O8 O 0.4686(2) 0.61752(15) 0.09272(13) 0.0344(10) Uani 1 1 d . . .
N1 N 0.2599(3) 0.7716(2) -0.01446(17) 0.0387(13) Uani 1 1 d . . .
N8 N 0.3005(3) 0.6233(2) 0.09733(16) 0.0350(13) Uani 1 1 d . . .
C1 C 0.3096(4) 0.7342(2) 0.01327(18) 0.0326(14) Uani 1 1 d . . .
C2 C 0.3976(4) 0.7302(2) 0.01255(18) 0.0332(14) Uani 1 1 d . . .
C3 C 0.4458(4) 0.6893(2) 0.03984(19) 0.0342(14) Uani 1 1 d . . .
H3A H 0.5021 0.6860 0.0391 0.041 Uiso 1 1 calc R . .
C4 C 0.4172(3) 0.6527(2) 0.06824(19) 0.0351(15) Uani 1 1 d . . .
C5 C 0.3300(3) 0.6573(2) 0.07031(18) 0.0304(14) Uani 1 1 d . . .
C6 C 0.2806(4) 0.6987(2) 0.0425(2) 0.0371(16) Uani 1 1 d . . .
H6A H 0.2246 0.7027 0.0436 0.044 Uiso 1 1 calc R . .
C7 C 0.1698(3) 0.7710(3) -0.0148(2) 0.0465(18) Uani 1 1 d . . .
H7A H 0.1655 0.7772 0.0169 0.070 Uiso 1 1 calc R . .
H7B H 0.1453 0.7356 -0.0260 0.070 Uiso 1 1 calc R . .
H7C H 0.1398 0.7997 -0.0355 0.070 Uiso 1 1 calc R . .
C8 C 0.2129(4) 0.6347(3) 0.09832(18) 0.0464(17) Uani 1 1 d . . .
H8A H 0.1752 0.6311 0.0668 0.070 Uiso 1 1 calc R . .
H8B H 0.2094 0.6718 0.1096 0.070 Uiso 1 1 calc R . .
H8C H 0.1966 0.6088 0.1191 0.070 Uiso 1 1 calc R . .
O1_1 O -0.06497(14) 0.66126(13) -0.14897(19) 0.0647(12) Uani 1 1 d DU . .
O2_1 O 0.64345(16) 0.68949(19) -0.17887(9) 0.0606(11) Uani 1 1 d DU . .
N1_1 N 0.23955(13) 0.77459(13) -0.11716(14) 0.0358(9) Uani 1 1 d DU . .
N2_1 N 0.37920(12) 0.76980(15) -0.11390(11) 0.0324(9) Uani 1 1 d DU . .
C1_1 C 0.16165(14) 0.74584(10) -0.12759(19) 0.0401(10) Uani 1 1 d DU . .
C2_1 C 0.08572(15) 0.77286(13) -0.1453(2) 0.0469(11) Uani 1 1 d DU . .
H2B_1 H 0.0859 0.8105 -0.1523 0.056 Uiso 1 1 calc R . .
C3_1 C 0.00915(18) 0.74547(11) -0.1529(2) 0.0509(12) Uani 1 1 d DU . .
H3A_1 H -0.0418 0.7646 -0.1646 0.061 Uiso 1 1 calc R . .
C4_1 C 0.00819(14) 0.69088(11) -0.1434(2) 0.0527(11) Uani 1 1 d DU . .
C5_1 C 0.08245(15) 0.66278(14) -0.1266(2) 0.0524(12) Uani 1 1 d DU . .
H5B_1 H 0.0813 0.6249 -0.1207 0.063 Uiso 1 1 calc R . .
C6_1 C 0.15912(18) 0.68974(12) -0.1182(2) 0.0459(11) Uani 1 1 d DU . .
H6A_1 H 0.2096 0.6702 -0.1063 0.055 Uiso 1 1 calc R . .
C7_1 C -0.1413(2) 0.6866(3) -0.1647(3) 0.083(2) Uani 1 1 d DU . .
H7D_1 H -0.1858 0.6607 -0.1647 0.124 Uiso 1 1 calc R . .
H7E_1 H -0.1483 0.7000 -0.1965 0.124 Uiso 1 1 calc R . .
H7F_1 H -0.1440 0.7172 -0.1442 0.124 Uiso 1 1 calc R . .
C8_1 C 0.30146(14) 0.75226(18) -0.13112(15) 0.0338(10) Uani 1 1 d DU . .
H8D_1 H 0.2899 0.7238 -0.1534 0.041 Uiso 1 1 calc R . .
C9_1 C 0.44431(14) 0.7492(2) -0.13175(8) 0.0371(9) Uani 1 1 d DU . .
C10_1 C 0.52153(15) 0.7360(2) -0.10106(11) 0.0481(11) Uani 1 1 d DU . .
H10A_1 H 0.5301 0.7409 -0.0685 0.058 Uiso 1 1 calc R . .
C11_1 C 0.5860(2) 0.7159(2) -0.11745(9) 0.0534(11) Uani 1 1 d DU . .
H11A_1 H 0.6376 0.7067 -0.0959 0.064 Uiso 1 1 calc R . .
C12_1 C 0.57629(16) 0.7092(2) -0.16456(9) 0.0498(10) Uani 1 1 d DU . .
C13_1 C 0.50037(16) 0.7229(2) -0.19547(11) 0.0439(11) Uani 1 1 d DU . .
H13A_1 H 0.4925 0.7187 -0.2280 0.053 Uiso 1 1 calc R . .
C14_1 C 0.43532(19) 0.7431(2) -0.17919(10) 0.0415(10) Uani 1 1 d DU . .
H14A_1 H 0.3841 0.7528 -0.2009 0.050 Uiso 1 1 calc R . .
C15_1 C 0.6333(4) 0.6769(3) -0.22536(12) 0.0610(18) Uani 1 1 d DU . .
H15A_1 H 0.6856 0.6623 -0.2292 0.091 Uiso 1 1 calc R . .
H15B_1 H 0.6180 0.7098 -0.2443 0.091 Uiso 1 1 calc R . .
H15C_1 H 0.5890 0.6498 -0.2355 0.091 Uiso 1 1 calc R . .
O1_2 O 0.06871(18) 0.94802(17) 0.09760(10) 0.0822(12) Uani 1 1 d DU . .
O2_2 O 0.77536(14) 0.94870(16) 0.06728(19) 0.0899(14) Uani 1 1 d DU . .
N1_2 N 0.30001(13) 0.89057(18) -0.00162(11) 0.0444(10) Uani 1 1 d DU . .
N2_2 N 0.43949(13) 0.88230(16) 0.00140(13) 0.0401(9) Uani 1 1 d DU . .
C1_2 C 0.24078(17) 0.90440(13) 0.02345(10) 0.0544(10) Uani 1 1 d DU . .
C2_2 C 0.23518(19) 0.87440(17) 0.06228(11) 0.0569(11) Uani 1 1 d DU . .
H2C_2 H 0.2712 0.8443 0.0722 0.068 Uiso 1 1 calc R . .
C3_2 C 0.1775(2) 0.88779(15) 0.08699(13) 0.0633(11) Uani 1 1 d DU . .
H3B_2 H 0.1746 0.8666 0.1130 0.076 Uiso 1 1 calc R . .
C4_2 C 0.12513(19) 0.93155(14) 0.07355(11) 0.0711(10) Uani 1 1 d DU . .
C5_2 C 0.1316(2) 0.96343(17) 0.03645(12) 0.0719(12) Uani 1 1 d DU . .
H5C_2 H 0.0970 0.9945 0.0279 0.086 Uiso 1 1 calc R . .
C6_2 C 0.1889(2) 0.95033(16) 0.01138(14) 0.0654(12) Uani 1 1 d DU . .
H6B_2 H 0.1926 0.9726 -0.0139 0.078 Uiso 1 1 calc R . .
C7_2 C 0.0658(4) 0.9213(3) 0.13759(16) 0.091(2) Uani 1 1 d DU . .
H7G_2 H 0.0240 0.9385 0.1504 0.137 Uiso 1 1 calc R . .
H7H_2 H 0.1206 0.9231 0.1605 0.137 Uiso 1 1 calc R . .
H7I_2 H 0.0506 0.8832 0.1303 0.137 Uiso 1 1 calc R . .
C8_2 C 0.38015(15) 0.9009(2) 0.01916(15) 0.0439(11) Uani 1 1 d DU . .
H8E_2 H 0.3949 0.9218 0.0470 0.053 Uiso 1 1 calc R . .
C9_2 C 0.52446(14) 0.89761(11) 0.02245(19) 0.0488(10) Uani 1 1 d DU . .
C10_2 C 0.58938(15) 0.86198(14) 0.0220(2) 0.0581(12) Uani 1 1 d DU . .
H10B_2 H 0.5766 0.8260 0.0109 0.070 Uiso 1 1 calc R . .
C11_2 C 0.67263(18) 0.87821(12) 0.0375(2) 0.0667(12) Uani 1 1 d DU . .
H11B_2 H 0.7156 0.8530 0.0374 0.080 Uiso 1 1 calc R . .
C12_2 C 0.69321(14) 0.93043(12) 0.0530(2) 0.0751(11) Uani 1 1 d DU . .
C13_2 C 0.62944(15) 0.96554(15) 0.0554(2) 0.0703(13) Uani 1 1 d DU . .
H13B_2 H 0.6427 1.0008 0.0682 0.084 Uiso 1 1 calc R . .
C14_2 C 0.54619(18) 0.94971(13) 0.0394(2) 0.0592(12) Uani 1 1 d DU . .
H14B_2 H 0.5036 0.9750 0.0401 0.071 Uiso 1 1 calc R . .
C15_2 C 0.8386(2) 0.9189(3) 0.0574(3) 0.110(3) Uani 1 1 d DU . .
H15D_2 H 0.8885 0.9416 0.0622 0.165 Uiso 1 1 calc R . .
H15E_2 H 0.8207 0.9068 0.0248 0.165 Uiso 1 1 calc R . .
H15F_2 H 0.8513 0.8872 0.0780 0.165 Uiso 1 1 calc R . .
O1_3 O -0.07936(14) 0.9572(2) -0.20381(13) 0.0720(12) Uani 1 1 d DU . .
O2_3 O 0.64743(17) 0.97578(15) -0.17812(12) 0.0798(12) Uani 1 1 d DU . .
N1_3 N 0.25213(13) 0.89854(16) -0.11212(12) 0.0368(9) Uani 1 1 d DU . .
N2_3 N 0.39233(13) 0.89287(15) -0.10757(11) 0.0354(9) Uani 1 1 d DU . .
C1_3 C 0.17038(14) 0.91873(19) -0.13471(10) 0.0430(10) Uani 1 1 d DU . .
C2_3 C 0.10757(15) 0.9139(2) -0.11204(12) 0.0488(11) Uani 1 1 d DU . .
H2D_3 H 0.1216 0.9013 -0.0808 0.059 Uiso 1 1 calc R . .
C3_3 C 0.02446(19) 0.9273(2) -0.13453(11) 0.0536(11) Uani 1 1 d DU . .
H3C_3 H -0.0170 0.9238 -0.1185 0.064 Uiso 1 1 calc R . .
C4_3 C 0.00298(14) 0.9454(2) -0.17980(11) 0.0585(10) Uani 1 1 d DU . .
C5_3 C 0.06383(15) 0.9529(3) -0.20252(13) 0.0583(11) Uani 1 1 d DU . .
H5D_3 H 0.0490 0.9668 -0.2334 0.070 Uiso 1 1 calc R . .
C6_3 C 0.14750(18) 0.9402(2) -0.18031(12) 0.0522(11) Uani 1 1 d DU . .
H6C_3 H 0.1889 0.9461 -0.1961 0.063 Uiso 1 1 calc R . .
C7_3 C -0.1425(2) 0.9396(3) -0.1857(2) 0.078(2) Uani 1 1 d DU . .
H7J_3 H -0.1966 0.9488 -0.2073 0.118 Uiso 1 1 calc R . .
H7K_3 H -0.1372 0.9572 -0.1556 0.118 Uiso 1 1 calc R . .
H7L_3 H -0.1386 0.9001 -0.1814 0.118 Uiso 1 1 calc R . .
C8_3 C 0.31713(14) 0.91440(19) -0.12645(15) 0.0356(10) Uani 1 1 d DU . .
H8F_3 H 0.3100 0.9411 -0.1502 0.043 Uiso 1 1 calc R . .
C9_3 C 0.45986(15) 0.9113(2) -0.12463(9) 0.0408(9) Uani 1 1 d DU . .
C10_3 C 0.53295(17) 0.9321(2) -0.09465(11) 0.0510(11) Uani 1 1 d DU . .
H10C_3 H 0.5403 0.9315 -0.0620 0.061 Uiso 1 1 calc R . .
C11_3 C 0.5955(2) 0.9538(2) -0.11224(9) 0.0597(11) Uani 1 1 d DU . .
H11C_3 H 0.6446 0.9682 -0.0914 0.072 Uiso 1 1 calc R . .
C12_3 C 0.58645(17) 0.9544(2) -0.15953(9) 0.0613(10) Uani 1 1 d DU . .
C13_3 C 0.51577(17) 0.9314(2) -0.18949(11) 0.0541(11) Uani 1 1 d DU . .
H13C_3 H 0.5101 0.9302 -0.2220 0.065 Uiso 1 1 calc R . .
C14_3 C 0.4532(2) 0.9100(2) -0.17213(10) 0.0478(11) Uani 1 1 d DU . .
H14C_3 H 0.4052 0.8943 -0.1930 0.057 Uiso 1 1 calc R . .
C15_3 C 0.6959(3) 1.0191(2) -0.1569(3) 0.086(2) Uani 1 1 d DU . .
H15G_3 H 0.7228 1.0357 -0.1789 0.129 Uiso 1 1 calc R . .
H15H_3 H 0.7386 1.0063 -0.1294 0.129 Uiso 1 1 calc R . .
H15I_3 H 0.6606 1.0461 -0.1475 0.129 Uiso 1 1 calc R . .
O1_4 O 0.00553(18) 0.38948(12) 0.0265(2) 0.0959(14) Uani 1 1 d DU . .
O2_4 O 0.72085(16) 0.39998(14) 0.04206(14) 0.0691(11) Uani 1 1 d DU . .
N1_4 N 0.31666(13) 0.49459(14) 0.09552(14) 0.0437(10) Uani 1 1 d DU . .
N2_4 N 0.45525(13) 0.49696(14) 0.09504(13) 0.0419(9) Uani 1 1 d DU . .
C1_4 C 0.23829(15) 0.46661(10) 0.0797(2) 0.0525(10) Uani 1 1 d DU . .
C2_4 C 0.16421(16) 0.49635(14) 0.0646(2) 0.0629(12) Uani 1 1 d DU . .
H2E_4 H 0.1662 0.5349 0.0657 0.075 Uiso 1 1 calc R . .
C3_4 C 0.0871(2) 0.47022(11) 0.0479(3) 0.0721(13) Uani 1 1 d DU . .
H3D_4 H 0.0376 0.4912 0.0382 0.087 Uiso 1 1 calc R . .
C4_4 C 0.08239(17) 0.41458(11) 0.0455(3) 0.0771(12) Uani 1 1 d DU . .
C5_4 C 0.15381(17) 0.38386(14) 0.0621(3) 0.0693(13) Uani 1 1 d DU . .
H5E_4 H 0.1504 0.3454 0.0615 0.083 Uiso 1 1 calc R . .
C6_4 C 0.2319(2) 0.40950(12) 0.0799(2) 0.0615(12) Uani 1 1 d DU . .
H6D_4 H 0.2804 0.3881 0.0920 0.074 Uiso 1 1 calc R . .
C7_4 C 0.0013(5) 0.33429(15) 0.0192(4) 0.103(3) Uani 1 1 d DU . .
H7M_4 H -0.0571 0.3233 0.0072 0.155 Uiso 1 1 calc R . .
H7N_4 H 0.0265 0.3155 0.0487 0.155 Uiso 1 1 calc R . .
H7O_4 H 0.0316 0.3247 -0.0035 0.155 Uiso 1 1 calc R . .
C8_4 C 0.37936(15) 0.47532(19) 0.08062(17) 0.0434(11) Uani 1 1 d DU . .
H8G_4 H 0.3697 0.4457 0.0594 0.052 Uiso 1 1 calc R . .
C9_4 C 0.52047(16) 0.47254(10) 0.07921(15) 0.0460(9) Uani 1 1 d DU . .
C10_4 C 0.53596(19) 0.41688(11) 0.08421(17) 0.0521(11) Uani 1 1 d DU . .
H10D_4 H 0.5018 0.3948 0.0974 0.063 Uiso 1 1 calc R . .
C11_4 C 0.60081(18) 0.39331(14) 0.07006(16) 0.0576(11) Uani 1 1 d DU . .
H11D_4 H 0.6079 0.3550 0.0716 0.069 Uiso 1 1 calc R . .
C12_4 C 0.65484(18) 0.42518(11) 0.05381(16) 0.0587(10) Uani 1 1 d DU . .
C13_4 C 0.64113(19) 0.48072(12) 0.04938(18) 0.0568(11) Uani 1 1 d DU . .
H13D_4 H 0.6779 0.5030 0.0382 0.068 Uiso 1 1 calc R . .
C14_4 C 0.57339(19) 0.50397(14) 0.06127(17) 0.0521(11) Uani 1 1 d DU . .
H14D_4 H 0.5634 0.5418 0.0570 0.062 Uiso 1 1 calc R . .
C15_4 C 0.7709(3) 0.4293(3) 0.0208(2) 0.0736(19) Uani 1 1 d DU . .
H15J_4 H 0.8145 0.4056 0.0155 0.110 Uiso 1 1 calc R . .
H15K_4 H 0.7968 0.4596 0.0410 0.110 Uiso 1 1 calc R . .
H15L_4 H 0.7369 0.4435 -0.0091 0.110 Uiso 1 1 calc R . .
O1_5 O 0.09315(17) 0.72693(11) 0.23634(17) 0.0637(11) Uani 1 1 d DU . .
O2_5 O 0.84267(15) 0.6949(2) 0.26148(13) 0.0770(12) Uani 1 1 d DU . .
N1_5 N 0.37127(13) 0.62560(13) 0.19899(13) 0.0336(9) Uani 1 1 d DU . .
N2_5 N 0.50776(13) 0.62671(15) 0.19575(12) 0.0338(9) Uani 1 1 d DU . .
C1_5 C 0.30470(15) 0.65327(10) 0.21127(14) 0.0382(9) Uani 1 1 d DU . .
C2_5 C 0.24201(16) 0.62276(13) 0.22256(17) 0.0464(11) Uani 1 1 d DU . .
H2F_5 H 0.2464 0.5843 0.2241 0.056 Uiso 1 1 calc R . .
C3_5 C 0.1732(2) 0.64813(11) 0.2316(2) 0.0510(11) Uani 1 1 d DU . .
H3E_5 H 0.1326 0.6268 0.2403 0.061 Uiso 1 1 calc R . .
C4_5 C 0.16348(17) 0.70367(11) 0.22793(18) 0.0537(10) Uani 1 1 d DU . .
C5_5 C 0.22459(17) 0.73502(14) 0.21763(17) 0.0481(11) Uani 1 1 d DU . .
H5F_5 H 0.2200 0.7735 0.2172 0.058 Uiso 1 1 calc R . .
C6_5 C 0.2937(2) 0.71010(11) 0.20771(18) 0.0425(10) Uani 1 1 d DU . .
H6E_5 H 0.3334 0.7318 0.1985 0.051 Uiso 1 1 calc R . .
C7_5 C 0.0881(4) 0.78216(14) 0.2422(3) 0.071(2) Uani 1 1 d DU . .
H7P_5 H 0.0363 0.7908 0.2501 0.106 Uiso 1 1 calc R . .
H7Q_5 H 0.0885 0.8007 0.2132 0.106 Uiso 1 1 calc R . .
H7R_5 H 0.1359 0.7943 0.2674 0.106 Uiso 1 1 calc R . .
C8_5 C 0.44728(15) 0.64730(18) 0.21162(16) 0.0354(10) Uani 1 1 d DU . .
H8H_5 H 0.4583 0.6776 0.2321 0.042 Uiso 1 1 calc R . .
C9_5 C 0.59054(14) 0.6479(2) 0.21179(9) 0.0393(9) Uani 1 1 d DU . .
C10_5 C 0.62558(18) 0.6635(2) 0.25787(11) 0.0485(11) Uani 1 1 d DU . .
H10E_5 H 0.5924 0.6624 0.2790 0.058 Uiso 1 1 calc R . .
C11_5 C 0.70829(16) 0.6807(3) 0.27367(11) 0.0572(11) Uani 1 1 d DU . .
H11E_5 H 0.7299 0.6925 0.3050 0.069 Uiso 1 1 calc R . .
C12_5 C 0.75901(16) 0.6806(2) 0.24423(10) 0.0630(11) Uani 1 1 d DU . .
C13_5 C 0.72586(17) 0.6630(2) 0.19892(9) 0.0580(11) Uani 1 1 d DU . .
H13E_5 H 0.7610 0.6602 0.1789 0.070 Uiso 1 1 calc R . .
C14_5 C 0.64181(17) 0.6491(2) 0.18209(12) 0.0486(11) Uani 1 1 d DU . .
H14E_5 H 0.6193 0.6404 0.1501 0.058 Uiso 1 1 calc R . .
C15_5 C 0.8982(3) 0.6825(4) 0.2360(2) 0.097(2) Uani 1 1 d DU . .
H15M_5 H 0.9541 0.6949 0.2530 0.146 Uiso 1 1 calc R . .
H15N_5 H 0.8807 0.7008 0.2057 0.146 Uiso 1 1 calc R . .
H15O_5 H 0.8990 0.6432 0.2313 0.146 Uiso 1 1 calc R . .
O1_6 O 0.1344(2) 0.4087(2) 0.28195(12) 0.0939(13) Uani 1 1 d DU . .
O2_6 O 0.82246(16) 0.39463(14) 0.2295(2) 0.0799(13) Uani 1 1 d DU . .
N1_6 N 0.37475(14) 0.49858(16) 0.20256(12) 0.0427(9) Uani 1 1 d DU . .
N2_6 N 0.51091(14) 0.49938(14) 0.19810(14) 0.0399(9) Uani 1 1 d DU . .
C1_6 C 0.31487(16) 0.4771(2) 0.22437(10) 0.0471(9) Uani 1 1 d DU . .
C2_6 C 0.3348(2) 0.4661(2) 0.27215(10) 0.0551(11) Uani 1 1 d DU . .
H2G_6 H 0.3891 0.4742 0.2914 0.066 Uiso 1 1 calc R . .
C3_6 C 0.27538(18) 0.4433(3) 0.29212(13) 0.0653(12) Uani 1 1 d DU . .
H3F_6 H 0.2905 0.4349 0.3244 0.078 Uiso 1 1 calc R . .
C4_6 C 0.19577(19) 0.4330(3) 0.26515(11) 0.0753(11) Uani 1 1 d DU . .
C5_6 C 0.1733(2) 0.4454(3) 0.21806(11) 0.0676(12) Uani 1 1 d DU . .
H5G_6 H 0.1179 0.4391 0.1996 0.081 Uiso 1 1 calc R . .
C6_6 C 0.23209(18) 0.4674(2) 0.19757(13) 0.0577(12) Uani 1 1 d DU . .
H6F_6 H 0.2161 0.4758 0.1653 0.069 Uiso 1 1 calc R . .
C7_6 C 0.1527(5) 0.3918(4) 0.32750(16) 0.127(3) Uani 1 1 d DU . .
H7S_6 H 0.1076 0.3687 0.3316 0.191 Uiso 1 1 calc R . .
H7T_6 H 0.1587 0.4235 0.3480 0.191 Uiso 1 1 calc R . .
H7U_6 H 0.2050 0.3712 0.3354 0.191 Uiso 1 1 calc R . .
C8_6 C 0.45216(16) 0.47911(19) 0.21564(17) 0.0426(11) Uani 1 1 d DU . .
H8I_6 H 0.4656 0.4504 0.2377 0.051 Uiso 1 1 calc R . .
C9_6 C 0.59035(15) 0.47298(11) 0.2079(2) 0.0458(10) Uani 1 1 d DU . .
C10_6 C 0.59820(19) 0.41667(12) 0.2121(3) 0.0545(12) Uani 1 1 d DU . .
H10F_6 H 0.5500 0.3951 0.2094 0.065 Uiso 1 1 calc R . .
C11_6 C 0.67579(17) 0.39169(14) 0.2200(3) 0.0625(12) Uani 1 1 d DU . .
H11F_6 H 0.6801 0.3535 0.2242 0.075 Uiso 1 1 calc R . .
C12_6 C 0.74657(17) 0.42173(11) 0.2219(3) 0.0649(11) Uani 1 1 d DU . .
C13_6 C 0.73873(19) 0.47734(12) 0.2147(3) 0.0609(12) Uani 1 1 d DU . .
H13F_6 H 0.7862 0.4983 0.2141 0.073 Uiso 1 1 calc R . .
C14_6 C 0.66157(17) 0.50269(14) 0.2083(2) 0.0540(12) Uani 1 1 d DU . .
H14F_6 H 0.6575 0.5409 0.2042 0.065 Uiso 1 1 calc R . .
C15_6 C 0.8924(2) 0.4218(3) 0.2249(3) 0.089(2) Uani 1 1 d DU . .
H15P_6 H 0.9386 0.3960 0.2287 0.133 Uiso 1 1 calc R . .
H15Q_6 H 0.9081 0.4501 0.2487 0.133 Uiso 1 1 calc R . .
H15R_6 H 0.8800 0.4384 0.1939 0.133 Uiso 1 1 calc R . .
O1S_7 O 0.4500(3) 0.70462(13) -0.31859(13) 0.1159(16) Uiso 0.941(7) 1 d PDU . .
C1S_7 C 0.4695(3) 0.72874(13) -0.35392(15) 0.113(2) Uiso 0.941(7) 1 d PDU . .
H1S1_7 H 0.5080 0.7594 -0.3424 0.136 Uiso 0.941(7) 1 calc PR . .
H1S2_7 H 0.4185 0.7431 -0.3763 0.136 Uiso 0.941(7) 1 calc PR . .
C2S_7 C 0.5083(3) 0.68959(14) -0.37604(16) 0.1159(16) Uiso 0.941(7) 1 d PDU . .
H2SA_7 H 0.5669 0.6996 -0.3732 0.139 Uiso 0.941(7) 1 calc PR . .
H2SB_7 H 0.4779 0.6859 -0.4094 0.139 Uiso 0.941(7) 1 calc PR . .
C3S_7 C 0.5036(2) 0.63970(15) -0.35076(18) 0.1159(16) Uiso 0.941(7) 1 d PDU . .
H3SA_7 H 0.4919 0.6079 -0.3719 0.139 Uiso 0.941(7) 1 calc PR . .
H3SB_7 H 0.5557 0.6332 -0.3258 0.139 Uiso 0.941(7) 1 calc PR . .
C4S_7 C 0.4407(3) 0.64981(15) -0.3334(2) 0.1159(16) Uiso 0.941(7) 1 d PDU . .
H4S1_7 H 0.4425 0.6254 -0.3068 0.139 Uiso 0.941(7) 1 calc PR . .
H4S2_7 H 0.3870 0.6445 -0.3574 0.139 Uiso 0.941(7) 1 calc PR . .
O1S_8 O -0.0430(2) 0.5309(2) 0.15635(19) 0.443(3) Uiso 1 1 d DU . .
C1S_8 C 0.0101(2) 0.5564(2) 0.1379(2) 0.442(4) Uiso 1 1 d DU . .
H1S1_8 H 0.0439 0.5298 0.1262 0.530 Uiso 1 1 calc R . .
H1S2_8 H 0.0483 0.5794 0.1617 0.530 Uiso 1 1 calc R . .
C2S_8 C -0.0372(2) 0.5892(2) 0.1005(2) 0.443(3) Uiso 1 1 d DU . .
H2SC_8 H -0.0138 0.5885 0.0734 0.531 Uiso 1 1 calc R . .
H2SD_8 H -0.0411 0.6273 0.1103 0.531 Uiso 1 1 calc R . .
C3S_8 C -0.1177(2) 0.5616(4) 0.09027(12) 0.443(3) Uiso 1 1 d DU . .
H3SC_8 H -0.1638 0.5846 0.0719 0.531 Uiso 1 1 calc R . .
H3SD_8 H -0.1173 0.5266 0.0741 0.531 Uiso 1 1 calc R . .
C4S_8 C -0.1210(2) 0.5549(4) 0.13360(16) 0.443(3) Uiso 1 1 d DU . .
H4S1_8 H -0.1677 0.5306 0.1348 0.531 Uiso 1 1 calc R . .
H4S2_8 H -0.1279 0.5901 0.1480 0.531 Uiso 1 1 calc R . .
O1S_9 O 0.6697(5) 0.66260(17) 0.00969(13) 0.311(3) Uiso 0.838(10) 1 d PDU . .
C1S_9 C 0.6911(3) 0.64371(17) 0.05305(16) 0.309(4) Uiso 0.838(10) 1 d PDU . .
H1S1_9 H 0.7112 0.6058 0.0541 0.371 Uiso 0.838(10) 1 calc PR . .
H1S2_9 H 0.6434 0.6451 0.0666 0.371 Uiso 0.838(10) 1 calc PR . .
C3S_9 C 0.7567(3) 0.67955(16) 0.07735(11) 0.311(3) Uiso 0.838(10) 1 d PDU . .
H3SE_9 H 0.8093 0.6733 0.0689 0.374 Uiso 0.838(10) 1 calc PR . .
H3SF_9 H 0.7671 0.6774 0.1116 0.374 Uiso 0.838(10) 1 calc PR . .
C2S_9 C 0.7159(4) 0.73052(16) 0.05802(13) 0.311(3) Uiso 0.838(10) 1 d PDU . .
H2SE_9 H 0.6650 0.7378 0.0679 0.374 Uiso 0.838(10) 1 calc PR . .
H2SF_9 H 0.7541 0.7620 0.0657 0.374 Uiso 0.838(10) 1 calc PR . .
C4S_9 C 0.6986(8) 0.7169(2) 0.01366(14) 0.311(3) Uiso 0.838(10) 1 d PDU . .
H4S1_9 H 0.7491 0.7200 0.0026 0.374 Uiso 0.838(10) 1 calc PR . .
H4S2_9 H 0.6552 0.7412 -0.0054 0.374 Uiso 0.838(10) 1 calc PR . .
O1S_10 O -0.0273(2) 0.72810(17) 0.1183(2) 0.355(3) Uiso 0.862(11) 1 d PDU . .
C1S_10 C 0.0410(3) 0.73478(19) 0.1044(2) 0.352(4) Uiso 0.862(11) 1 d PDU . .
H1S1_10 H 0.0521 0.7017 0.0882 0.422 Uiso 0.862(11) 1 calc PR . .
H1S2_10 H 0.0896 0.7415 0.1316 0.422 Uiso 0.862(11) 1 calc PR . .
C2S_10 C 0.0276(2) 0.7801(3) 0.0736(2) 0.355(3) Uiso 0.862(11) 1 d PDU . .
H2SG_10 H 0.0416 0.7712 0.0443 0.426 Uiso 0.862(11) 1 calc PR . .
H2SH_10 H 0.0605 0.8120 0.0883 0.426 Uiso 0.862(11) 1 calc PR . .
C3S_10 C -0.0619(3) 0.7894(3) 0.06523(15) 0.355(3) Uiso 0.862(11) 1 d PDU . .
H3SG_10 H -0.0778 0.8273 0.0554 0.426 Uiso 0.862(11) 1 calc PR . .
H3SH_10 H -0.0957 0.7638 0.0421 0.426 Uiso 0.862(11) 1 calc PR . .
C4S_10 C -0.0671(3) 0.7794(2) 0.10780(17) 0.355(3) Uiso 0.862(11) 1 d PDU . .
H4S1_10 H -0.1259 0.7776 0.1085 0.426 Uiso 0.862(11) 1 calc PR . .
H4S2_10 H -0.0377 0.8076 0.1300 0.426 Uiso 0.862(11) 1 calc PR . .
O1S_11 O 0.8053(3) 0.79309(19) -0.0588(4) 0.493(3) Uiso 1 1 d DU . .
C1S_11 C 0.7633(2) 0.8361(2) -0.0795(5) 0.493(4) Uiso 1 1 d DU . .
H1S1_11 H 0.7265 0.8498 -0.0611 0.592 Uiso 1 1 calc R . .
H1S2_11 H 0.7282 0.8262 -0.1110 0.592 Uiso 1 1 calc R . .
C2S_11 C 0.8221(3) 0.8768(2) -0.0828(4) 0.493(3) Uiso 1 1 d DU . .
H2SI_11 H 0.8052 0.9131 -0.0743 0.592 Uiso 1 1 calc R . .
H2SJ_11 H 0.8296 0.8783 -0.1145 0.592 Uiso 1 1 calc R . .
C3S_11 C 0.8975(3) 0.85752(18) -0.0487(4) 0.493(3) Uiso 1 1 d DU . .
H3SI_11 H 0.9487 0.8724 -0.0546 0.592 Uiso 1 1 calc R . .
H3SJ_11 H 0.8971 0.8660 -0.0164 0.592 Uiso 1 1 calc R . .
C4S_11 C 0.8889(3) 0.8051(2) -0.0577(5) 0.493(3) Uiso 1 1 d DU . .
H4S1_11 H 0.9283 0.7838 -0.0331 0.592 Uiso 1 1 calc R . .
H4S2_11 H 0.8990 0.7967 -0.0881 0.592 Uiso 1 1 calc R . .

loop_
_atom_site_aniso_label
_atom_site_aniso_U_11
_atom_site_aniso_U_22
_atom_site_aniso_U_33
_atom_site_aniso_U_23
_atom_site_aniso_U_13
_atom_site_aniso_U_12
Mo2 0.0299(2) 0.0345(2) 0.0323(2) 0.0032(2) 0.0086(2) -0.0012(2)
Mo1 0.0295(2) 0.0380(3) 0.0347(2) 0.0041(2) 0.0100(2) 0.0020(2)
Mo4 0.0325(2) 0.0281(2) 0.0373(2) 0.0027(2) 0.0095(2) -0.0009(2)
Mo3 0.0327(2) 0.0291(2) 0.0381(3) 0.0043(2) 0.0102(2) -0.0033(2)
O1 0.0356(19) 0.041(2) 0.036(2) 0.0093(17) 0.0119(17) 0.0049(18)
O8 0.0314(18) 0.033(2) 0.041(2) 0.0060(17) 0.0129(17) 0.0015(17)
N1 0.049(3) 0.034(3) 0.033(2) 0.008(2) 0.013(2) -0.003(2)
N8 0.036(2) 0.037(3) 0.031(2) 0.004(2) 0.007(2) -0.002(2)
C1 0.042(3) 0.028(3) 0.026(3) 0.005(2) 0.006(2) 0.001(2)
C2 0.043(3) 0.034(3) 0.023(2) -0.002(2) 0.008(2) -0.004(3)
C3 0.035(3) 0.037(3) 0.030(3) 0.009(2) 0.008(2) -0.002(2)
C4 0.034(3) 0.038(3) 0.028(3) 0.000(2) 0.002(2) 0.003(3)
C5 0.037(3) 0.026(3) 0.028(3) 0.001(2) 0.008(2) -0.003(2)
C6 0.034(3) 0.039(3) 0.039(3) 0.000(3) 0.011(2) -0.004(3)
C7 0.028(3) 0.049(4) 0.061(4) 0.020(3) 0.010(3) 0.000(3)
C8 0.032(3) 0.052(4) 0.055(4) 0.013(3) 0.012(3) 0.000(3)
O1_1 0.0400(16) 0.063(2) 0.084(2) 0.006(2) 0.006(2) -0.0121(16)
O2_1 0.0398(16) 0.081(2) 0.0615(18) -0.010(2) 0.0144(16) 0.0138(18)
N1_1 0.0298(13) 0.0383(18) 0.0391(18) 0.0025(17) 0.0091(15) 0.0019(14)
N2_1 0.0287(13) 0.0326(18) 0.0356(17) 0.0021(16) 0.0083(14) 0.0030(15)
C1_1 0.0322(14) 0.0439(16) 0.0438(19) -0.0009(17) 0.0097(16) 0.0005(14)
C2_1 0.0343(16) 0.0486(19) 0.055(2) 0.002(2) 0.0071(19) -0.0001(15)
C3_1 0.0324(17) 0.0555(18) 0.060(2) 0.005(2) 0.005(2) -0.0003(16)
C4_1 0.0349(14) 0.0540(17) 0.065(2) 0.0029(19) 0.0080(18) -0.0062(15)
C5_1 0.0402(17) 0.0472(19) 0.065(2) 0.002(2) 0.006(2) -0.0052(16)
C6_1 0.0342(17) 0.0474(18) 0.053(2) 0.003(2) 0.008(2) -0.0007(16)
C7_1 0.038(2) 0.090(5) 0.109(5) 0.008(4) 0.002(4) -0.009(3)
C8_1 0.0323(14) 0.034(2) 0.034(2) -0.0025(18) 0.0067(16) 0.0001(17)
C9_1 0.0314(14) 0.0395(18) 0.0407(16) -0.0021(17) 0.0104(14) -0.0005(16)
C10_1 0.0352(17) 0.060(2) 0.0473(18) -0.004(2) 0.0082(15) 0.0060(19)
C11_1 0.0383(18) 0.067(2) 0.0525(17) -0.004(2) 0.0086(16) 0.008(2)
C12_1 0.0362(15) 0.061(2) 0.0533(16) -0.0044(18) 0.0134(14) 0.0083(17)
C13_1 0.0383(17) 0.048(2) 0.0474(18) -0.0012(19) 0.0149(15) 0.0038(18)
C14_1 0.0367(17) 0.044(2) 0.0439(17) -0.0007(19) 0.0111(16) 0.0035(18)
C15_1 0.045(3) 0.078(4) 0.061(3) -0.014(3) 0.016(3) 0.010(3)
O1_2 0.069(2) 0.102(3) 0.084(2) -0.022(2) 0.0358(17) 0.007(2)
O2_2 0.0598(17) 0.097(3) 0.099(3) 0.004(2) -0.001(2) -0.0235(18)
N1_2 0.0444(15) 0.048(2) 0.0439(18) -0.0042(17) 0.0182(14) -0.0001(17)
N2_2 0.0440(14) 0.0428(19) 0.0361(18) -0.0013(17) 0.0153(15) -0.0042(16)
C1_2 0.0505(16) 0.0622(19) 0.0550(17) -0.0055(17) 0.0221(14) 0.0044(16)
C2_2 0.0538(19) 0.066(2) 0.0564(19) -0.0040(18) 0.0249(16) 0.0000(19)
C3_2 0.060(2) 0.074(2) 0.064(2) -0.0093(19) 0.0299(17) -0.0013(18)
C4_2 0.0629(18) 0.084(2) 0.0737(17) -0.0138(18) 0.0318(14) 0.0075(17)
C5_2 0.065(2) 0.080(2) 0.076(2) -0.0066(19) 0.0275(17) 0.016(2)
C6_2 0.061(2) 0.072(2) 0.067(2) 0.000(2) 0.0249(17) 0.0140(19)
C7_2 0.082(4) 0.111(5) 0.097(3) -0.026(3) 0.053(3) -0.018(4)
C8_2 0.0483(15) 0.048(2) 0.038(2) -0.0048(19) 0.0151(16) -0.0038(19)
C9_2 0.0494(14) 0.0555(18) 0.0427(19) -0.0052(18) 0.0146(17) -0.0091(15)
C10_2 0.0468(17) 0.066(2) 0.059(2) -0.002(2) 0.009(2) -0.0052(16)
C11_2 0.0506(18) 0.0739(19) 0.070(2) 0.001(2) 0.008(2) -0.0105(18)
C12_2 0.0578(15) 0.0806(19) 0.077(2) -0.004(2) 0.0015(19) -0.0184(16)
C13_2 0.0636(18) 0.072(2) 0.068(2) -0.015(2) 0.005(2) -0.0209(17)
C14_2 0.0587(18) 0.063(2) 0.052(2) -0.012(2) 0.010(2) -0.0148(18)
C15_2 0.060(3) 0.118(5) 0.138(6) 0.007(5) 0.003(4) -0.012(4)
O1_3 0.0440(16) 0.089(3) 0.076(2) 0.013(2) 0.0054(16) 0.016(2)
O2_3 0.083(2) 0.086(2) 0.083(2) -0.013(2) 0.0444(18) -0.0298(19)
N1_3 0.0380(14) 0.0363(18) 0.0363(18) 0.0047(16) 0.0106(14) 0.0053(16)
N2_3 0.0408(14) 0.0332(18) 0.0348(17) 0.0000(16) 0.0151(14) 0.0010(15)
C1_3 0.0402(14) 0.0443(19) 0.0437(17) 0.0082(17) 0.0102(14) 0.0069(17)
C2_3 0.0408(16) 0.055(2) 0.0501(19) 0.012(2) 0.0121(15) 0.011(2)
C3_3 0.0408(17) 0.064(2) 0.0566(18) 0.009(2) 0.0153(17) 0.014(2)
C4_3 0.0417(14) 0.071(2) 0.0602(18) 0.0122(19) 0.0090(15) 0.0154(19)
C5_3 0.0462(17) 0.072(2) 0.054(2) 0.015(2) 0.0090(16) 0.013(2)
C6_3 0.0457(17) 0.063(2) 0.0473(19) 0.014(2) 0.0110(17) 0.010(2)
C7_3 0.042(2) 0.092(5) 0.094(5) 0.020(4) 0.006(3) 0.010(3)
C8_3 0.0411(15) 0.031(2) 0.034(2) 0.0054(18) 0.0094(16) 0.0029(18)
C9_3 0.0461(15) 0.0385(19) 0.0403(15) 0.0002(17) 0.0163(14) -0.0027(16)
C10_3 0.0542(18) 0.053(2) 0.0473(18) -0.0044(19) 0.0170(16) -0.0133(19)
C11_3 0.0606(19) 0.061(2) 0.0588(17) -0.009(2) 0.0187(17) -0.021(2)
C12_3 0.0683(17) 0.063(2) 0.0618(17) -0.0050(18) 0.0331(15) -0.0172(16)
C13_3 0.0634(19) 0.058(2) 0.0472(18) 0.001(2) 0.0250(16) -0.0049(19)
C14_3 0.0547(19) 0.049(2) 0.0428(17) 0.003(2) 0.0184(16) -0.0032(19)
C15_3 0.082(4) 0.086(4) 0.102(5) -0.019(4) 0.045(4) -0.033(3)
O1_4 0.069(2) 0.109(2) 0.099(3) -0.006(3) 0.007(2) -0.031(2)
O2_4 0.0661(18) 0.069(2) 0.079(2) 0.006(2) 0.0299(16) 0.0214(17)
N1_4 0.0447(14) 0.0427(19) 0.0448(19) 0.0020(18) 0.0142(16) -0.0052(15)
N2_4 0.0453(15) 0.0383(18) 0.0429(19) -0.0031(17) 0.0136(15) -0.0030(15)
C1_4 0.0489(15) 0.0575(17) 0.0514(19) -0.0015(19) 0.0145(17) -0.0111(15)
C2_4 0.0510(18) 0.073(2) 0.061(2) 0.001(2) 0.009(2) -0.0093(16)
C3_4 0.0550(19) 0.0844(19) 0.070(2) -0.001(2) 0.006(2) -0.0118(18)
C4_4 0.0601(17) 0.0884(18) 0.078(2) -0.004(2) 0.011(2) -0.0220(16)
C5_4 0.0624(19) 0.070(2) 0.075(2) -0.002(2) 0.019(2) -0.0242(17)
C6_4 0.0552(19) 0.0610(19) 0.069(2) -0.002(2) 0.019(2) -0.0168(18)
C7_4 0.080(4) 0.113(3) 0.110(5) -0.014(5) 0.014(4) -0.044(4)
C8_4 0.0483(15) 0.040(2) 0.042(2) -0.0022(19) 0.0129(17) -0.0041(18)
C9_4 0.0465(15) 0.0412(17) 0.0507(19) -0.0029(17) 0.0140(14) 0.0010(15)
C10_4 0.0525(18) 0.0431(18) 0.061(2) -0.0015(19) 0.0164(17) 0.0035(17)
C11_4 0.0621(19) 0.0490(19) 0.064(2) 0.0020(19) 0.0215(17) 0.0101(17)
C12_4 0.0583(16) 0.0558(17) 0.066(2) 0.0048(18) 0.0250(15) 0.0159(16)
C13_4 0.0554(19) 0.0538(18) 0.066(2) 0.004(2) 0.0242(17) 0.0068(18)
C14_4 0.0515(18) 0.0457(19) 0.061(2) 0.0021(19) 0.0198(17) 0.0055(17)
C15_4 0.063(3) 0.082(4) 0.085(4) -0.002(3) 0.035(3) 0.013(3)
O1_5 0.0457(16) 0.0556(19) 0.095(2) -0.008(2) 0.0283(17) 0.0036(17)
O2_5 0.0419(16) 0.099(3) 0.088(2) -0.025(2) 0.0139(16) -0.019(2)
N1_5 0.0306(14) 0.0353(18) 0.0353(18) 0.0018(16) 0.0097(14) -0.0016(14)
N2_5 0.0304(13) 0.0335(18) 0.0361(18) 0.0001(16) 0.0070(14) 0.0019(15)
C1_5 0.0342(14) 0.0389(16) 0.0433(18) -0.0008(16) 0.0138(14) -0.0033(14)
C2_5 0.0376(17) 0.0448(19) 0.060(2) 0.0040(19) 0.0193(17) -0.0024(15)
C3_5 0.0394(17) 0.0498(18) 0.069(2) 0.002(2) 0.0245(18) -0.0015(17)
C4_5 0.0403(15) 0.0493(17) 0.075(2) -0.0053(18) 0.0211(16) -0.0002(15)
C5_5 0.0404(17) 0.0402(19) 0.063(2) -0.0017(19) 0.0132(17) 0.0010(16)
C6_5 0.0397(18) 0.0385(17) 0.049(2) 0.0013(19) 0.0124(17) -0.0003(16)
C7_5 0.069(4) 0.055(3) 0.096(5) -0.004(3) 0.035(3) 0.012(3)
C8_5 0.0310(14) 0.035(2) 0.038(2) -0.0014(18) 0.0060(16) 0.0020(17)
C9_5 0.0318(14) 0.0401(19) 0.0458(17) -0.0070(17) 0.0105(13) 0.0003(16)
C10_5 0.0352(17) 0.057(2) 0.0515(18) -0.010(2) 0.0091(16) -0.0015(19)
C11_5 0.0373(17) 0.068(2) 0.0638(19) -0.018(2) 0.0093(15) -0.005(2)
C12_5 0.0375(15) 0.078(2) 0.0717(18) -0.0174(19) 0.0121(14) -0.0135(19)
C13_5 0.0392(17) 0.072(2) 0.0650(19) -0.014(2) 0.0185(17) -0.012(2)
C14_5 0.0368(17) 0.057(2) 0.0537(19) -0.009(2) 0.0147(15) -0.0065(19)
C15_5 0.046(3) 0.139(6) 0.110(5) -0.036(5) 0.027(3) -0.027(4)
O1_6 0.102(2) 0.107(3) 0.093(2) 0.010(2) 0.0600(19) -0.018(2)
O2_6 0.0628(17) 0.060(2) 0.117(3) 0.006(2) 0.026(2) 0.0192(17)
N1_6 0.0508(15) 0.0326(19) 0.0490(18) 0.0025(17) 0.0211(15) -0.0058(16)
N2_6 0.0442(14) 0.0312(17) 0.0452(19) 0.0064(17) 0.0140(16) 0.0008(15)
C1_6 0.0602(15) 0.0343(18) 0.0552(16) 0.0057(17) 0.0300(14) -0.0027(17)
C2_6 0.0742(19) 0.044(2) 0.0569(18) 0.0051(19) 0.0345(16) -0.001(2)
C3_6 0.0864(19) 0.061(2) 0.0628(19) 0.007(2) 0.0442(16) -0.004(2)
C4_6 0.0853(17) 0.076(2) 0.0788(17) 0.0036(18) 0.0468(16) -0.0144(19)
C5_6 0.0705(19) 0.067(2) 0.0762(19) 0.002(2) 0.0378(17) -0.014(2)
C6_6 0.0627(18) 0.052(2) 0.066(2) 0.003(2) 0.0303(16) -0.009(2)
C7_6 0.132(5) 0.152(6) 0.108(3) 0.039(4) 0.051(4) -0.031(5)
C8_6 0.0495(15) 0.031(2) 0.049(2) 0.0065(19) 0.0172(17) -0.0043(18)
C9_6 0.0499(14) 0.0330(16) 0.0576(19) 0.0083(18) 0.0203(17) 0.0053(15)
C10_6 0.0560(17) 0.0378(17) 0.073(2) 0.007(2) 0.023(2) 0.0070(16)
C11_6 0.0599(17) 0.0424(19) 0.087(2) 0.008(2) 0.024(2) 0.0128(16)
C12_6 0.0581(15) 0.0469(17) 0.094(2) 0.007(2) 0.0281(19) 0.0136(15)
C13_6 0.0543(18) 0.0463(18) 0.086(2) 0.007(2) 0.027(2) 0.0077(17)
C14_6 0.0520(17) 0.0388(19) 0.076(2) 0.008(2) 0.025(2) 0.0049(16)
C15_6 0.059(3) 0.080(5) 0.129(5) 0.000(4) 0.029(4) 0.016(3)

loop_
_atom_type_symbol
_atom_type_description
_atom_type_scat_dispersion_real
_atom_type_scat_dispersion_imag
_atom_type_scat_source
C C 0.0033 0.0016 'International Tables Vol C Tables 4.2.6.8 and 6.1.1.4'
H H 0.0000 0.0000 'International Tables Vol C Tables 4.2.6.8 and 6.1.1.4'
N N 0.0061 0.0033 'International Tables Vol C Tables 4.2.6.8 and 6.1.1.4'
O O 0.0106 0.0060 'International Tables Vol C Tables 4.2.6.8 and 6.1.1.4'
Mo Mo -1.6832 0.6857 'International Tables Vol C Tables 4.2.6.8 and 6.1.1.4'

loop_
_geom_angle_atom_site_label_1
_geom_angle_atom_site_label_2
_geom_angle_atom_site_label_3
_geom_angle
_geom_angle_site_symmetry_1
_geom_angle_site_symmetry_3
_geom_angle_publ_flag
O1 Mo2 Mo1 98.47(11) . . ?
O1 Mo2 N2_2 88.71(15) . . ?
Mo1 Mo2 N2_2 93.55(7) . . ?
O1 Mo2 N2_3 169.11(13) . . ?
Mo1 Mo2 N2_3 92.12(6) . . ?
N2_2 Mo2 N2_3 93.18(15) . . ?
O1 Mo2 N2_1 87.60(15) . . ?
Mo1 Mo2 N2_1 93.21(6) . . ?
N2_2 Mo2 N2_1 172.71(9) . . ?
N2_3 Mo2 N2_1 89.29(14) . . ?
Mo2 Mo1 N1 101.67(14) . . ?
Mo2 Mo1 N1_3 92.98(6) . . ?
N1 Mo1 N1_3 165.23(15) . . ?
Mo2 Mo1 N1_1 91.81(6) . . ?
N1 Mo1 N1_1 87.92(17) . . ?
N1_3 Mo1 N1_1 89.73(14) . . ?
Mo2 Mo1 N1_2 91.60(6) . . ?
N1 Mo1 N1_2 87.88(17) . . ?
N1_3 Mo1 N1_2 93.67(15) . . ?
N1_1 Mo1 N1_2 175.05(13) . . ?
O8 Mo4 Mo3 100.80(11) . . ?
O8 Mo4 N2_4 89.96(15) . . ?
Mo3 Mo4 N2_4 93.15(7) . . ?
O8 Mo4 N2_6 166.17(13) . . ?
Mo3 Mo4 N2_6 92.86(7) . . ?
N2_4 Mo4 N2_6 87.06(15) . . ?
O8 Mo4 N2_5 88.78(15) . . ?
Mo3 Mo4 N2_5 92.78(7) . . ?
N2_4 Mo4 N2_5 174.06(10) . . ?
N2_6 Mo4 N2_5 92.80(14) . . ?
Mo4 Mo3 N8 99.11(13) . . ?
Mo4 Mo3 N1_5 92.25(6) . . ?
N8 Mo3 N1_5 85.34(16) . . ?
Mo4 Mo3 N1_6 92.33(6) . . ?
N8 Mo3 N1_6 168.13(15) . . ?
N1_5 Mo3 N1_6 91.07(15) . . ?
Mo4 Mo3 N1_4 92.18(7) . . ?
N8 Mo3 N1_4 94.04(16) . . ?
N1_5 Mo3 N1_4 175.58(10) . . ?
N1_6 Mo3 N1_4 88.67(15) . . ?
C2 O1 Mo2 140.0(4) . . ?
C4 O8 Mo4 139.6(4) . . ?
C1 N1 C7 116.1(5) . . ?
C1 N1 Mo1 137.1(4) . . ?
C7 N1 Mo1 106.7(3) . . ?
C5 N8 C8 114.6(5) . . ?
C5 N8 Mo3 137.3(4) . . ?
C8 N8 Mo3 107.7(3) . . ?
N1 C1 C6 122.7(5) . . ?
N1 C1 C2 118.6(5) . . ?
C6 C1 C2 118.7(5) . . ?
O1 C2 C3 119.1(5) . . ?
O1 C2 C1 124.0(5) . . ?
C3 C2 C1 116.9(5) . . ?
C2 C3 C4 125.0(6) . . ?
O8 C4 C3 119.1(5) . . ?
O8 C4 C5 122.3(5) . . ?
C3 C4 C5 118.6(5) . . ?
N8 C5 C6 123.1(5) . . ?
N8 C5 C4 120.3(5) . . ?
C6 C5 C4 116.6(5) . . ?
C1 C6 C5 124.1(6) . . ?
C7_1 O1_1 C4_1 120.0(3) . . ?
C15_1 O2_1 C12_1 120.0(3) . . ?
C8_1 N1_1 C1_1 117.5(3) . . ?
C8_1 N1_1 Mo1 117.4(2) . . ?
C1_1 N1_1 Mo1 121.5(3) . . ?
C8_1 N2_1 C9_1 120.1(3) . . ?
C8_1 N2_1 Mo2 117.0(2) . . ?
C9_1 N2_1 Mo2 122.8(2) . . ?
C2_1 C1_1 C6_1 117.8(2) . . ?
C2_1 C1_1 N1_1 121.2(2) . . ?
C6_1 C1_1 N1_1 120.9(2) . . ?
C1_1 C2_1 C3_1 121.4(3) . . ?
C4_1 C3_1 C2_1 119.8(3) . . ?
C3_1 C4_1 C5_1 120.2(2) . . ?
C3_1 C4_1 O1_1 123.2(2) . . ?
C5_1 C4_1 O1_1 116.6(3) . . ?
C4_1 C5_1 C6_1 120.6(3) . . ?
C5_1 C6_1 C1_1 120.3(3) . . ?
N2_1 C8_1 N1_1 120.2(3) . . ?
C14_1 C9_1 C10_1 117.6(3) . . ?
C14_1 C9_1 N2_1 122.7(2) . . ?
C10_1 C9_1 N2_1 119.7(2) . . ?
C11_1 C10_1 C9_1 120.9(3) . . ?
C12_1 C11_1 C10_1 121.2(3) . . ?
C11_1 C12_1 C13_1 118.4(3) . . ?
C11_1 C12_1 O2_1 118.5(2) . . ?
C13_1 C12_1 O2_1 123.0(2) . . ?
C12_1 C13_1 C14_1 120.6(3) . . ?
C9_1 C14_1 C13_1 121.2(3) . . ?
C7_2 O1_2 C4_2 120.0(4) . . ?
C15_2 O2_2 C12_2 120.5(4) . . ?
C8_2 N1_2 C1_2 117.3(3) . . ?
C8_2 N1_2 Mo1 116.7(3) . . ?
C1_2 N1_2 Mo1 123.7(2) . . ?
C8_2 N2_2 C9_2 119.4(3) . . ?
C8_2 N2_2 Mo2 117.1(2) . . ?
C9_2 N2_2 Mo2 123.5(2) . . ?
C2_2 C1_2 C6_2 117.2(3) . . ?
C2_2 C1_2 N1_2 121.4(3) . . ?
C6_2 C1_2 N1_2 121.3(3) . . ?
C1_2 C2_2 C3_2 121.6(3) . . ?
C4_2 C3_2 C2_2 120.2(3) . . ?
C3_2 C4_2 C5_2 119.5(3) . . ?
C3_2 C4_2 O1_2 122.9(3) . . ?
C5_2 C4_2 O1_2 117.4(3) . . ?
C4_2 C5_2 C6_2 120.8(3) . . ?
C5_2 C6_2 C1_2 120.6(3) . . ?
N2_2 C8_2 N1_2 120.7(3) . . ?
C14_2 C9_2 C10_2 117.3(2) . . ?
C14_2 C9_2 N2_2 121.9(3) . . ?
C10_2 C9_2 N2_2 120.4(3) . . ?
C11_2 C10_2 C9_2 121.4(3) . . ?
C12_2 C11_2 C10_2 120.8(3) . . ?
C11_2 C12_2 C13_2 118.4(2) . . ?
C11_2 C12_2 O2_2 122.5(3) . . ?
C13_2 C12_2 O2_2 119.1(3) . . ?
C12_2 C13_2 C14_2 120.9(3) . . ?
C9_2 C14_2 C13_2 121.2(3) . . ?
C7_3 O1_3 C4_3 118.9(3) . . ?
C15_3 O2_3 C12_3 120.6(4) . . ?
C8_3 N1_3 C1_3 120.1(3) . . ?
C8_3 N1_3 Mo1 117.1(2) . . ?
C1_3 N1_3 Mo1 122.3(2) . . ?
C8_3 N2_3 C9_3 117.6(3) . . ?
C8_3 N2_3 Mo2 117.5(2) . . ?
C9_3 N2_3 Mo2 124.6(2) . . ?
C2_3 C1_3 C6_3 117.4(2) . . ?
C2_3 C1_3 N1_3 119.0(3) . . ?
C6_3 C1_3 N1_3 123.5(3) . . ?
C1_3 C2_3 C3_3 121.4(3) . . ?
C4_3 C3_3 C2_3 120.1(3) . . ?
C3_3 C4_3 C5_3 120.0(2) . . ?
C3_3 C4_3 O1_3 121.7(3) . . ?
C5_3 C4_3 O1_3 118.3(3) . . ?
C4_3 C5_3 C6_3 120.5(3) . . ?
C5_3 C6_3 C1_3 120.4(3) . . ?
N1_3 C8_3 N2_3 120.2(3) . . ?
C14_3 C9_3 C10_3 118.1(3) . . ?
C14_3 C9_3 N2_3 120.4(3) . . ?
C10_3 C9_3 N2_3 121.5(2) . . ?
C9_3 C10_3 C11_3 120.7(3) . . ?
C12_3 C11_3 C10_3 120.5(3) . . ?
C11_3 C12_3 C13_3 119.2(3) . . ?
C11_3 C12_3 O2_3 121.9(3) . . ?
C13_3 C12_3 O2_3 118.8(3) . . ?
C12_3 C13_3 C14_3 120.4(3) . . ?
C13_3 C14_3 C9_3 121.0(3) . . ?
C7_4 O1_4 C4_4 120.2(4) . . ?
C15_4 O2_4 C12_4 120.2(4) . . ?
C8_4 N1_4 C1_4 116.6(3) . . ?
C8_4 N1_4 Mo3 115.7(2) . . ?
C1_4 N1_4 Mo3 127.4(3) . . ?
C8_4 N2_4 C9_4 117.8(3) . . ?
C8_4 N2_4 Mo4 117.9(3) . . ?
C9_4 N2_4 Mo4 124.0(2) . . ?
C2_4 C1_4 C6_4 117.5(2) . . ?
C2_4 C1_4 N1_4 119.8(2) . . ?
C6_4 C1_4 N1_4 122.7(3) . . ?
C1_4 C2_4 C3_4 121.1(3) . . ?
C4_4 C3_4 C2_4 120.7(3) . . ?
C3_4 C4_4 C5_4 119.7(3) . . ?
C3_4 C4_4 O1_4 119.8(3) . . ?
C5_4 C4_4 O1_4 120.5(3) . . ?
C4_4 C5_4 C6_4 120.3(3) . . ?
C1_4 C6_4 C5_4 120.5(3) . . ?
N2_4 C8_4 N1_4 120.9(4) . . ?
C14_4 C9_4 C10_4 118.0(3) . . ?
C14_4 C9_4 N2_4 121.1(3) . . ?
C10_4 C9_4 N2_4 120.8(3) . . ?
C11_4 C10_4 C9_4 120.9(3) . . ?
C12_4 C11_4 C10_4 120.5(3) . . ?
C11_4 C12_4 C13_4 119.2(3) . . ?
C11_4 C12_4 O2_4 118.4(3) . . ?
C13_4 C12_4 O2_4 122.5(3) . . ?
C12_4 C13_4 C14_4 120.2(3) . . ?
C9_4 C14_4 C13_4 121.1(3) . . ?
C7_5 O1_5 C4_5 120.9(4) . . ?
C15_5 O2_5 C12_5 119.7(4) . . ?
C8_5 N1_5 C1_5 118.8(3) . . ?
C8_5 N1_5 Mo3 117.2(2) . . ?
C1_5 N1_5 Mo3 122.51(19) . . ?
C8_5 N2_5 C9_5 120.0(3) . . ?
C8_5 N2_5 Mo4 117.4(2) . . ?
C9_5 N2_5 Mo4 122.6(2) . . ?
C2_5 C1_5 C6_5 117.3(3) . . ?
C2_5 C1_5 N1_5 119.3(2) . . ?
C6_5 C1_5 N1_5 123.0(3) . . ?
C3_5 C2_5 C1_5 121.0(3) . . ?
C4_5 C3_5 C2_5 120.9(3) . . ?
C3_5 C4_5 C5_5 119.6(3) . . ?
C3_5 C4_5 O1_5 118.8(3) . . ?
C5_5 C4_5 O1_5 121.6(3) . . ?
C4_5 C5_5 C6_5 120.2(3) . . ?
C5_5 C6_5 C1_5 120.9(3) . . ?
N2_5 C8_5 N1_5 120.3(3) . . ?
C10_5 C9_5 C14_5 117.4(2) . . ?
C10_5 C9_5 N2_5 122.3(3) . . ?
C14_5 C9_5 N2_5 120.1(3) . . ?
C9_5 C10_5 C11_5 121.5(3) . . ?
C12_5 C11_5 C10_5 120.6(3) . . ?
C11_5 C12_5 C13_5 118.3(3) . . ?
C11_5 C12_5 O2_5 119.6(3) . . ?
C13_5 C12_5 O2_5 122.0(3) . . ?
C12_5 C13_5 C14_5 121.3(3) . . ?
C9_5 C14_5 C13_5 120.6(3) . . ?
C7_6 O1_6 C4_6 120.2(4) . . ?
C15_6 O2_6 C12_6 120.4(4) . . ?
C8_6 N1_6 C1_6 118.4(3) . . ?
C8_6 N1_6 Mo3 116.2(2) . . ?
C1_6 N1_6 Mo3 125.4(2) . . ?
C8_6 N2_6 C9_6 119.4(3) . . ?
C8_6 N2_6 Mo4 117.8(2) . . ?
C9_6 N2_6 Mo4 121.7(3) . . ?
C2_6 C1_6 C6_6 117.6(3) . . ?
C2_6 C1_6 N1_6 122.4(3) . . ?
C6_6 C1_6 N1_6 120.0(3) . . ?
C1_6 C2_6 C3_6 120.9(3) . . ?
C4_6 C3_6 C2_6 120.4(3) . . ?
C3_6 C4_6 C5_6 120.0(3) . . ?
C3_6 C4_6 O1_6 123.8(3) . . ?
C5_6 C4_6 O1_6 116.2(3) . . ?
C4_6 C5_6 C6_6 120.3(3) . . ?
C5_6 C6_6 C1_6 120.8(3) . . ?
N2_6 C8_6 N1_6 120.7(3) . . ?
C14_6 C9_6 C10_6 117.5(3) . . ?
C14_6 C9_6 N2_6 120.2(3) . . ?
C10_6 C9_6 N2_6 121.9(2) . . ?
C11_6 C10_6 C9_6 120.9(3) . . ?
C12_6 C11_6 C10_6 121.0(3) . . ?
C11_6 C12_6 C13_6 118.6(3) . . ?
C11_6 C12_6 O2_6 118.6(3) . . ?
C13_6 C12_6 O2_6 122.7(3) . . ?
C12_6 C13_6 C14_6 120.4(3) . . ?
C9_6 C14_6 C13_6 121.3(3) . . ?
C1S_7 O1S_7 C4S_7 102.0(3) . . ?
O1S_7 C1S_7 C2S_7 108.0(3) . . ?
C1S_7 C2S_7 C3S_7 103.5(3) . . ?
C4S_7 C3S_7 C2S_7 102.0(3) . . ?
C3S_7 C4S_7 O1S_7 105.9(4) . . ?
C1S_8 O1S_8 C4S_8 103.6(4) . . ?
O1S_8 C1S_8 C2S_8 107.8(3) . . ?
C1S_8 C2S_8 C3S_8 100.2(4) . . ?
C4S_8 C3S_8 C2S_8 98.1(4) . . ?
C3S_8 C4S_8 O1S_8 103.8(4) . . ?
C1S_9 O1S_9 C4S_9 104.8(3) . . ?
O1S_9 C1S_9 C3S_9 103.8(4) . . ?
C1S_9 C3S_9 C2S_9 96.9(3) . . ?
C4S_9 C2S_9 C3S_9 97.3(4) . . ?
C2S_9 C4S_9 O1S_9 107.4(4) . . ?
C1S_10 O1S_10 C4S_10 102.1(4) . . ?
O1S_10 C1S_10 C2S_10 107.7(3) . . ?
C1S_10 C2S_10 C3S_10 101.7(4) . . ?
C4S_10 C3S_10 C2S_10 98.2(4) . . ?
C3S_10 C4S_10 O1S_10 103.1(4) . . ?
C1S_11 O1S_11 C4S_11 103.5(4) . . ?
O1S_11 C1S_11 C2S_11 108.0(3) . . ?
C1S_11 C2S_11 C3S_11 101.5(4) . . ?
C4S_11 C3S_11 C2S_11 98.7(5) . . ?
C3S_11 C4S_11 O1S_11 105.0(5) . . ?

loop_
_geom_bond_atom_site_label_1
_geom_bond_atom_site_label_2
_geom_bond_distance
_geom_bond_site_symmetry_2
_geom_bond_publ_flag
Mo2 O1 2.075(4) . ?
Mo2 Mo1 2.0966(7) . ?
Mo2 N2_2 2.139(3) . ?
Mo2 N2_3 2.141(3) . ?
Mo2 N2_1 2.142(3) . ?
Mo1 N1 2.109(5) . ?
Mo1 N1_3 2.136(3) . ?
Mo1 N1_1 2.157(3) . ?
Mo1 N1_2 2.179(3) . ?
Mo4 O8 2.053(4) . ?
Mo4 Mo3 2.0945(7) . ?
Mo4 N2_4 2.118(3) . ?
Mo4 N2_6 2.135(3) . ?
Mo4 N2_5 2.152(3) . ?
Mo3 N8 2.126(5) . ?
Mo3 N1_5 2.164(3) . ?
Mo3 N1_6 2.176(3) . ?
Mo3 N1_4 2.179(4) . ?
O1 C2 1.289(7) . ?
O8 C4 1.280(6) . ?
N1 C1 1.342(7) . ?
N1 C7 1.486(8) . ?
N8 C5 1.333(7) . ?
N8 C8 1.483(8) . ?
C1 C6 1.399(8) . ?
C1 C2 1.462(8) . ?
C2 C3 1.387(8) . ?
C3 C4 1.394(8) . ?
C4 C5 1.463(8) . ?
C5 C6 1.410(8) . ?
O1_1 C7_1 1.365(4) . ?
O1_1 C4_1 1.378(3) . ?
O2_1 C15_1 1.373(4) . ?
O2_1 C12_1 1.379(3) . ?
N1_1 C8_1 1.322(3) . ?
N1_1 C1_1 1.422(3) . ?
N2_1 C8_1 1.315(3) . ?
N2_1 C9_1 1.416(3) . ?
C1_1 C2_1 1.385(3) . ?
C1_1 C6_1 1.398(3) . ?
C2_1 C3_1 1.392(3) . ?
C3_1 C4_1 1.361(3) . ?
C4_1 C5_1 1.372(3) . ?
C5_1 C6_1 1.387(3) . ?
C9_1 C14_1 1.377(3) . ?
C9_1 C10_1 1.383(3) . ?
C10_1 C11_1 1.377(4) . ?
C11_1 C12_1 1.367(3) . ?
C12_1 C13_1 1.373(3) . ?
C13_1 C14_1 1.384(3) . ?
O1_2 C7_2 1.363(4) . ?
O1_2 C4_2 1.380(3) . ?
O2_2 C15_2 1.370(4) . ?
O2_2 C12_2 1.379(3) . ?
N1_2 C8_2 1.320(3) . ?
N1_2 C1_2 1.422(3) . ?
N2_2 C8_2 1.315(3) . ?
N2_2 C9_2 1.419(3) . ?
C1_2 C2_2 1.386(3) . ?
C1_2 C6_2 1.395(3) . ?
C2_2 C3_2 1.391(4) . ?
C3_2 C4_2 1.361(3) . ?
C4_2 C5_2 1.373(4) . ?
C5_2 C6_2 1.391(4) . ?
C9_2 C14_2 1.376(3) . ?
C9_2 C10_2 1.383(3) . ?
C10_2 C11_2 1.382(3) . ?
C11_2 C12_2 1.363(3) . ?
C12_2 C13_2 1.374(3) . ?
C13_2 C14_2 1.380(3) . ?
O1_3 C7_3 1.368(4) . ?
O1_3 C4_3 1.379(3) . ?
O2_3 C15_3 1.368(4) . ?
O2_3 C12_3 1.377(3) . ?
N1_3 C8_3 1.317(3) . ?
N1_3 C1_3 1.419(3) . ?
N2_3 C8_3 1.321(3) . ?
N2_3 C9_3 1.419(3) . ?
C1_3 C2_3 1.388(3) . ?
C1_3 C6_3 1.397(3) . ?
C2_3 C3_3 1.388(3) . ?
C3_3 C4_3 1.360(3) . ?
C4_3 C5_3 1.368(3) . ?
C5_3 C6_3 1.391(3) . ?
C9_3 C14_3 1.378(3) . ?
C9_3 C10_3 1.381(3) . ?
C10_3 C11_3 1.384(4) . ?
C11_3 C12_3 1.364(3) . ?
C12_3 C13_3 1.375(3) . ?
C13_3 C14_3 1.378(4) . ?
O1_4 C7_4 1.361(4) . ?
O1_4 C4_4 1.381(3) . ?
O2_4 C15_4 1.371(4) . ?
O2_4 C12_4 1.378(3) . ?
N1_4 C8_4 1.320(3) . ?
N1_4 C1_4 1.423(3) . ?
N2_4 C8_4 1.317(3) . ?
N2_4 C9_4 1.419(3) . ?
C1_4 C2_4 1.386(3) . ?
C1_4 C6_4 1.396(3) . ?
C2_4 C3_4 1.386(3) . ?
C3_4 C4_4 1.359(3) . ?
C4_4 C5_4 1.368(3) . ?
C5_4 C6_4 1.398(3) . ?
C9_4 C14_4 1.375(3) . ?
C9_4 C10_4 1.381(3) . ?
C10_4 C11_4 1.379(4) . ?
C11_4 C12_4 1.367(3) . ?
C12_4 C13_4 1.373(3) . ?
C13_4 C14_4 1.384(4) . ?
O1_5 C7_5 1.362(4) . ?
O1_5 C4_5 1.376(3) . ?
O2_5 C15_5 1.372(4) . ?
O2_5 C12_5 1.378(3) . ?
N1_5 C8_5 1.318(3) . ?
N1_5 C1_5 1.421(3) . ?
N2_5 C8_5 1.316(3) . ?
N2_5 C9_5 1.415(3) . ?
C1_5 C2_5 1.389(3) . ?
C1_5 C6_5 1.397(3) . ?
C2_5 C3_5 1.384(4) . ?
C3_5 C4_5 1.364(3) . ?
C4_5 C5_5 1.366(3) . ?
C5_5 C6_5 1.394(4) . ?
C9_5 C10_5 1.378(3) . ?
C9_5 C14_5 1.379(3) . ?
C10_5 C11_5 1.381(3) . ?
C11_5 C12_5 1.366(3) . ?
C12_5 C13_5 1.369(3) . ?
C13_5 C14_5 1.381(3) . ?
O1_6 C7_6 1.359(4) . ?
O1_6 C4_6 1.380(3) . ?
O2_6 C15_6 1.371(4) . ?
O2_6 C12_6 1.379(3) . ?
N1_6 C8_6 1.318(3) . ?
N1_6 C1_6 1.422(3) . ?
N2_6 C8_6 1.317(3) . ?
N2_6 C9_6 1.418(3) . ?
C1_6 C2_6 1.385(3) . ?
C1_6 C6_6 1.398(3) . ?
C2_6 C3_6 1.395(4) . ?
C3_6 C4_6 1.359(3) . ?
C4_6 C5_6 1.372(3) . ?
C5_6 C6_6 1.387(4) . ?
C9_6 C14_6 1.379(3) . ?
C9_6 C10_6 1.381(3) . ?
C10_6 C11_6 1.379(3) . ?
C11_6 C12_6 1.368(3) . ?
C12_6 C13_6 1.372(3) . ?
C13_6 C14_6 1.382(3) . ?
O1S_7 C1S_7 1.314(4) . ?
O1S_7 C4S_7 1.401(4) . ?
C1S_7 C2S_7 1.408(4) . ?
C2S_7 C3S_7 1.441(4) . ?
C3S_7 C4S_7 1.303(4) . ?
O1S_8 C1S_8 1.312(5) . ?
O1S_8 C4S_8 1.405(5) . ?
C1S_8 C2S_8 1.412(5) . ?
C2S_8 C3S_8 1.446(5) . ?
C3S_8 C4S_8 1.308(5) . ?
O1S_9 C1S_9 1.315(4) . ?
O1S_9 C4S_9 1.401(5) . ?
C1S_9 C3S_9 1.422(4) . ?
C3S_9 C2S_9 1.453(4) . ?
C2S_9 C4S_9 1.305(4) . ?
O1S_10 C1S_10 1.314(5) . ?
O1S_10 C4S_10 1.406(5) . ?
C1S_10 C2S_10 1.410(5) . ?
C2S_10 C3S_10 1.447(4) . ?
C3S_10 C4S_10 1.308(5) . ?
O1S_11 C1S_11 1.312(5) . ?
O1S_11 C4S_11 1.403(5) . ?
C1S_11 C2S_11 1.411(5) . ?
C2S_11 C3S_11 1.446(5) . ?
C3S_11 C4S_11 1.306(5) . ?

loop_
_geom_torsion_atom_site_label_1
_geom_torsion_atom_site_label_2
_geom_torsion_atom_site_label_3
_geom_torsion_atom_site_label_4
_geom_torsion
_geom_torsion_site_symmetry_1
_geom_torsion_site_symmetry_2
_geom_torsion_site_symmetry_3
_geom_torsion_site_symmetry_4
_geom_torsion_publ_flag
O1 Mo2 Mo1 N1 1.44(18) . . . . ?
N2_2 Mo2 Mo1 N1 -87.79(17) . . . . ?
N2_3 Mo2 Mo1 N1 178.90(17) . . . . ?
N2_1 Mo2 Mo1 N1 89.49(17) . . . . ?
O1 Mo2 Mo1 N1_3 -176.63(15) . . . . ?
N2_2 Mo2 Mo1 N1_3 94.14(15) . . . . ?
N2_3 Mo2 Mo1 N1_3 0.82(15) . . . . ?
N2_1 Mo2 Mo1 N1_3 -88.58(15) . . . . ?
O1 Mo2 Mo1 N1_1 -86.81(15) . . . . ?
N2_2 Mo2 Mo1 N1_1 -176.04(15) . . . . ?
N2_3 Mo2 Mo1 N1_1 90.65(14) . . . . ?
N2_1 Mo2 Mo1 N1_1 1.24(14) . . . . ?
O1 Mo2 Mo1 N1_2 89.60(15) . . . . ?
N2_2 Mo2 Mo1 N1_2 0.38(15) . . . . ?
N2_3 Mo2 Mo1 N1_2 -92.94(15) . . . . ?
N2_1 Mo2 Mo1 N1_2 177.66(15) . . . . ?
O8 Mo4 Mo3 N8 -4.27(17) . . . . ?
N2_4 Mo4 Mo3 N8 -94.83(17) . . . . ?
N2_6 Mo4 Mo3 N8 177.96(17) . . . . ?
N2_5 Mo4 Mo3 N8 85.02(16) . . . . ?
O8 Mo4 Mo3 N1_5 -89.91(15) . . . . ?
N2_4 Mo4 Mo3 N1_5 179.53(14) . . . . ?
N2_6 Mo4 Mo3 N1_5 92.32(14) . . . . ?
N2_5 Mo4 Mo3 N1_5 -0.62(14) . . . . ?
O8 Mo4 Mo3 N1_6 178.93(15) . . . . ?
N2_4 Mo4 Mo3 N1_6 88.37(15) . . . . ?
N2_6 Mo4 Mo3 N1_6 1.16(15) . . . . ?
N2_5 Mo4 Mo3 N1_6 -91.78(15) . . . . ?
O8 Mo4 Mo3 N1_4 90.18(15) . . . . ?
N2_4 Mo4 Mo3 N1_4 -0.38(15) . . . . ?
N2_6 Mo4 Mo3 N1_4 -87.59(15) . . . . ?
N2_5 Mo4 Mo3 N1_4 179.47(15) . . . . ?
Mo1 Mo2 O1 C2 -1.5(5) . . . . ?
N2_2 Mo2 O1 C2 91.9(5) . . . . ?
N2_3 Mo2 O1 C2 -167.9(6) . . . . ?
N2_1 Mo2 O1 C2 -94.4(5) . . . . ?
Mo3 Mo4 O8 C4 10.3(5) . . . . ?
N2_4 Mo4 O8 C4 103.5(5) . . . . ?
N2_6 Mo4 O8 C4 -179.1(6) . . . . ?
N2_5 Mo4 O8 C4 -82.3(5) . . . . ?
Mo2 Mo1 N1 C1 0.5(6) . . . . ?
N1_3 Mo1 N1 C1 172.9(5) . . . . ?
N1_1 Mo1 N1 C1 91.9(6) . . . . ?
N1_2 Mo1 N1 C1 -90.7(6) . . . . ?
Mo2 Mo1 N1 C7 -178.7(3) . . . . ?
N1_3 Mo1 N1 C7 -6.3(9) . . . . ?
N1_1 Mo1 N1 C7 -87.3(4) . . . . ?
N1_2 Mo1 N1 C7 90.1(4) . . . . ?
Mo4 Mo3 N8 C5 -0.8(6) . . . . ?
N1_5 Mo3 N8 C5 90.7(6) . . . . ?
N1_6 Mo3 N8 C5 163.4(6) . . . . ?
N1_4 Mo3 N8 C5 -93.7(6) . . . . ?
Mo4 Mo3 N8 C8 -172.3(3) . . . . ?
N1_5 Mo3 N8 C8 -80.8(3) . . . . ?
N1_6 Mo3 N8 C8 -8.1(10) . . . . ?
N1_4 Mo3 N8 C8 94.8(3) . . . . ?
C7 N1 C1 C6 -3.7(8) . . . . ?
Mo1 N1 C1 C6 177.2(4) . . . . ?
C7 N1 C1 C2 175.7(5) . . . . ?
Mo1 N1 C1 C2 -3.5(8) . . . . ?
Mo2 O1 C2 C3 179.3(4) . . . . ?
Mo2 O1 C2 C1 -1.3(9) . . . . ?
N1 C1 C2 O1 3.8(8) . . . . ?
C6 C1 C2 O1 -176.8(5) . . . . ?
N1 C1 C2 C3 -176.8(5) . . . . ?
C6 C1 C2 C3 2.6(8) . . . . ?
O1 C2 C3 C4 178.3(5) . . . . ?
C1 C2 C3 C4 -1.1(8) . . . . ?
Mo4 O8 C4 C3 170.4(4) . . . . ?
Mo4 O8 C4 C5 -7.3(9) . . . . ?
C2 C3 C4 O8 -178.3(5) . . . . ?
C2 C3 C4 C5 -0.6(8) . . . . ?
C8 N8 C5 C6 -3.8(8) . . . . ?
Mo3 N8 C5 C6 -174.9(4) . . . . ?
C8 N8 C5 C4 176.5(5) . . . . ?
Mo3 N8 C5 C4 5.4(8) . . . . ?
O8 C4 C5 N8 -1.9(8) . . . . ?
C3 C4 C5 N8 -179.5(5) . . . . ?
O8 C4 C5 C6 178.4(5) . . . . ?
C3 C4 C5 C6 0.8(8) . . . . ?
N1 C1 C6 C5 176.8(5) . . . . ?
C2 C1 C6 C5 -2.6(9) . . . . ?
N8 C5 C6 C1 -178.9(5) . . . . ?
C4 C5 C6 C1 0.8(8) . . . . ?
Mo2 Mo1 N1_1 C8_1 1.7(3) . . . . ?
N1 Mo1 N1_1 C8_1 -99.9(4) . . . . ?
N1_3 Mo1 N1_1 C8_1 94.7(3) . . . . ?
N1_2 Mo1 N1_1 C8_1 -131.9(12) . . . . ?
Mo2 Mo1 N1_1 C1_1 159.9(3) . . . . ?
N1 Mo1 N1_1 C1_1 58.3(3) . . . . ?
N1_3 Mo1 N1_1 C1_1 -107.1(3) . . . . ?
N1_2 Mo1 N1_1 C1_1 26.3(15) . . . . ?
O1 Mo2 N2_1 C8_1 93.7(3) . . . . ?
Mo1 Mo2 N2_1 C8_1 -4.7(3) . . . . ?
N2_2 Mo2 N2_1 C8_1 153.4(10) . . . . ?
N2_3 Mo2 N2_1 C8_1 -96.7(3) . . . . ?
O1 Mo2 N2_1 C9_1 -84.6(3) . . . . ?
Mo1 Mo2 N2_1 C9_1 177.0(3) . . . . ?
N2_2 Mo2 N2_1 C9_1 -24.9(13) . . . . ?
N2_3 Mo2 N2_1 C9_1 84.9(3) . . . . ?
C8_1 N1_1 C1_1 C2_1 -135.1(5) . . . . ?
Mo1 N1_1 C1_1 C2_1 66.7(6) . . . . ?
C8_1 N1_1 C1_1 C6_1 47.9(7) . . . . ?
Mo1 N1_1 C1_1 C6_1 -110.3(5) . . . . ?
C6_1 C1_1 C2_1 C3_1 1.0(9) . . . . ?
N1_1 C1_1 C2_1 C3_1 -176.2(5) . . . . ?
C1_1 C2_1 C3_1 C4_1 -0.8(10) . . . . ?
C2_1 C3_1 C4_1 C5_1 -0.3(10) . . . . ?
C2_1 C3_1 C4_1 O1_1 178.3(6) . . . . ?
C7_1 O1_1 C4_1 C3_1 0.0(11) . . . . ?
C7_1 O1_1 C4_1 C5_1 178.7(7) . . . . ?
C3_1 C4_1 C5_1 C6_1 1.2(10) . . . . ?
O1_1 C4_1 C5_1 C6_1 -177.6(6) . . . . ?
C4_1 C5_1 C6_1 C1_1 -1.0(10) . . . . ?
C2_1 C1_1 C6_1 C5_1 -0.1(9) . . . . ?
N1_1 C1_1 C6_1 C5_1 177.0(5) . . . . ?
C9_1 N2_1 C8_1 N1_1 -174.6(4) . . . . ?
Mo2 N2_1 C8_1 N1_1 7.0(6) . . . . ?
C1_1 N1_1 C8_1 N2_1 -164.9(4) . . . . ?
Mo1 N1_1 C8_1 N2_1 -5.7(6) . . . . ?
C8_1 N2_1 C9_1 C14_1 44.6(7) . . . . ?
Mo2 N2_1 C9_1 C14_1 -137.1(4) . . . . ?
C8_1 N2_1 C9_1 C10_1 -137.6(5) . . . . ?
Mo2 N2_1 C9_1 C10_1 40.7(6) . . . . ?
C14_1 C9_1 C10_1 C11_1 -2.1(8) . . . . ?
N2_1 C9_1 C10_1 C11_1 -180.0(5) . . . . ?
C9_1 C10_1 C11_1 C12_1 1.1(9) . . . . ?
C10_1 C11_1 C12_1 C13_1 0.0(9) . . . . ?
C10_1 C11_1 C12_1 O2_1 179.2(5) . . . . ?
C15_1 O2_1 C12_1 C11_1 173.3(6) . . . . ?
C15_1 O2_1 C12_1 C13_1 -7.5(9) . . . . ?
C11_1 C12_1 C13_1 C14_1 -0.1(8) . . . . ?
O2_1 C12_1 C13_1 C14_1 -179.3(5) . . . . ?
C10_1 C9_1 C14_1 C13_1 1.9(8) . . . . ?
N2_1 C9_1 C14_1 C13_1 179.8(5) . . . . ?
C12_1 C13_1 C14_1 C9_1 -0.9(8) . . . . ?
Mo2 Mo1 N1_2 C8_2 -3.7(4) . . . . ?
N1 Mo1 N1_2 C8_2 97.9(4) . . . . ?
N1_3 Mo1 N1_2 C8_2 -96.8(4) . . . . ?
N1_1 Mo1 N1_2 C8_2 129.9(12) . . . . ?
Mo2 Mo1 N1_2 C1_2 -166.0(3) . . . . ?
N1 Mo1 N1_2 C1_2 -64.3(3) . . . . ?
N1_3 Mo1 N1_2 C1_2 101.0(3) . . . . ?
N1_1 Mo1 N1_2 C1_2 -32.3(15) . . . . ?
O1 Mo2 N2_2 C8_2 -95.6(4) . . . . ?
Mo1 Mo2 N2_2 C8_2 2.8(4) . . . . ?
N2_3 Mo2 N2_2 C8_2 95.1(4) . . . . ?
N2_1 Mo2 N2_2 C8_2 -155.2(10) . . . . ?
O1 Mo2 N2_2 C9_2 82.8(4) . . . . ?
Mo1 Mo2 N2_2 C9_2 -178.8(3) . . . . ?
N2_3 Mo2 N2_2 C9_2 -86.5(3) . . . . ?
N2_1 Mo2 N2_2 C9_2 23.1(14) . . . . ?
C8_2 N1_2 C1_2 C2_2 -72.0(5) . . . . ?
Mo1 N1_2 C1_2 C2_2 90.2(4) . . . . ?
C8_2 N1_2 C1_2 C6_2 104.8(5) . . . . ?
Mo1 N1_2 C1_2 C6_2 -93.1(4) . . . . ?
C6_2 C1_2 C2_2 C3_2 3.0(5) . . . . ?
N1_2 C1_2 C2_2 C3_2 179.9(3) . . . . ?
C1_2 C2_2 C3_2 C4_2 -0.6(6) . . . . ?
C2_2 C3_2 C4_2 C5_2 -2.2(6) . . . . ?
C2_2 C3_2 C4_2 O1_2 -177.7(4) . . . . ?
C7_2 O1_2 C4_2 C3_2 2.3(6) . . . . ?
C7_2 O1_2 C4_2 C5_2 -173.3(4) . . . . ?
C3_2 C4_2 C5_2 C6_2 2.4(6) . . . . ?
O1_2 C4_2 C5_2 C6_2 178.1(4) . . . . ?
C4_2 C5_2 C6_2 C1_2 0.1(6) . . . . ?
C2_2 C1_2 C6_2 C5_2 -2.7(5) . . . . ?
N1_2 C1_2 C6_2 C5_2 -179.6(3) . . . . ?
C9_2 N2_2 C8_2 N1_2 175.2(4) . . . . ?
Mo2 N2_2 C8_2 N1_2 -6.4(7) . . . . ?
C1_2 N1_2 C8_2 N2_2 170.2(4) . . . . ?
Mo1 N1_2 C8_2 N2_2 6.8(7) . . . . ?
C8_2 N2_2 C9_2 C14_2 -38.8(8) . . . . ?
Mo2 N2_2 C9_2 C14_2 142.8(5) . . . . ?
C8_2 N2_2 C9_2 C10_2 148.2(5) . . . . ?
Mo2 N2_2 C9_2 C10_2 -30.2(7) . . . . ?
C14_2 C9_2 C10_2 C11_2 -0.6(9) . . . . ?
N2_2 C9_2 C10_2 C11_2 172.7(6) . . . . ?
C9_2 C10_2 C11_2 C12_2 -1.3(10) . . . . ?
C10_2 C11_2 C12_2 C13_2 3.8(10) . . . . ?
C10_2 C11_2 C12_2 O2_2 -177.7(6) . . . . ?
C15_2 O2_2 C12_2 C11_2 13.7(10) . . . . ?
C15_2 O2_2 C12_2 C13_2 -167.8(7) . . . . ?
C11_2 C12_2 C13_2 C14_2 -4.6(10) . . . . ?
O2_2 C12_2 C13_2 C14_2 176.9(6) . . . . ?
C10_2 C9_2 C14_2 C13_2 -0.2(9) . . . . ?
N2_2 C9_2 C14_2 C13_2 -173.4(6) . . . . ?
C12_2 C13_2 C14_2 C9_2 2.8(10) . . . . ?
Mo2 Mo1 N1_3 C8_3 1.0(3) . . . . ?
N1 Mo1 N1_3 C8_3 -171.5(6) . . . . ?
N1_1 Mo1 N1_3 C8_3 -90.8(3) . . . . ?
N1_2 Mo1 N1_3 C8_3 92.8(3) . . . . ?
Mo2 Mo1 N1_3 C1_3 172.7(3) . . . . ?
N1 Mo1 N1_3 C1_3 0.1(9) . . . . ?
N1_1 Mo1 N1_3 C1_3 80.9(3) . . . . ?
N1_2 Mo1 N1_3 C1_3 -95.5(3) . . . . ?
O1 Mo2 N2_3 C8_3 163.6(7) . . . . ?
Mo1 Mo2 N2_3 C8_3 -3.0(3) . . . . ?
N2_2 Mo2 N2_3 C8_3 -96.7(3) . . . . ?
N2_1 Mo2 N2_3 C8_3 90.2(3) . . . . ?
O1 Mo2 N2_3 C9_3 -11.2(9) . . . . ?
Mo1 Mo2 N2_3 C9_3 -177.8(3) . . . . ?
N2_2 Mo2 N2_3 C9_3 88.6(3) . . . . ?
N2_1 Mo2 N2_3 C9_3 -84.6(3) . . . . ?
C8_3 N1_3 C1_3 C2_3 -162.8(5) . . . . ?
Mo1 N1_3 C1_3 C2_3 25.8(6) . . . . ?
C8_3 N1_3 C1_3 C6_3 21.6(7) . . . . ?
Mo1 N1_3 C1_3 C6_3 -149.7(4) . . . . ?
C6_3 C1_3 C2_3 C3_3 3.2(8) . . . . ?
N1_3 C1_3 C2_3 C3_3 -172.7(5) . . . . ?
C1_3 C2_3 C3_3 C4_3 0.1(9) . . . . ?
C2_3 C3_3 C4_3 C5_3 -3.0(9) . . . . ?
C2_3 C3_3 C4_3 O1_3 177.7(5) . . . . ?
C7_3 O1_3 C4_3 C3_3 -14.1(9) . . . . ?
C7_3 O1_3 C4_3 C5_3 166.6(6) . . . . ?
C3_3 C4_3 C5_3 C6_3 2.4(9) . . . . ?
O1_3 C4_3 C5_3 C6_3 -178.2(5) . . . . ?
C4_3 C5_3 C6_3 C1_3 1.0(9) . . . . ?
C2_3 C1_3 C6_3 C5_3 -3.7(8) . . . . ?
N1_3 C1_3 C6_3 C5_3 171.9(5) . . . . ?
C1_3 N1_3 C8_3 N2_3 -175.5(4) . . . . ?
Mo1 N1_3 C8_3 N2_3 -3.6(6) . . . . ?
C9_3 N2_3 C8_3 N1_3 179.6(4) . . . . ?
Mo2 N2_3 C8_3 N1_3 4.5(6) . . . . ?
C8_3 N2_3 C9_3 C14_3 -53.3(6) . . . . ?
Mo2 N2_3 C9_3 C14_3 121.4(4) . . . . ?
C8_3 N2_3 C9_3 C10_3 125.2(5) . . . . ?
Mo2 N2_3 C9_3 C10_3 -60.0(6) . . . . ?
C14_3 C9_3 C10_3 C11_3 3.6(8) . . . . ?
N2_3 C9_3 C10_3 C11_3 -175.0(5) . . . . ?
C9_3 C10_3 C11_3 C12_3 -0.8(8) . . . . ?
C10_3 C11_3 C12_3 C13_3 -2.4(8) . . . . ?
C10_3 C11_3 C12_3 O2_3 179.8(5) . . . . ?
C15_3 O2_3 C12_3 C11_3 -32.7(7) . . . . ?
C15_3 O2_3 C12_3 C13_3 149.5(5) . . . . ?
C11_3 C12_3 C13_3 C14_3 2.7(8) . . . . ?
O2_3 C12_3 C13_3 C14_3 -179.4(5) . . . . ?
C12_3 C13_3 C14_3 C9_3 0.1(8) . . . . ?
C10_3 C9_3 C14_3 C13_3 -3.2(8) . . . . ?
N2_3 C9_3 C14_3 C13_3 175.4(5) . . . . ?
Mo4 Mo3 N1_4 C8_4 1.8(3) . . . . ?
N8 Mo3 N1_4 C8_4 101.1(4) . . . . ?
N1_5 Mo3 N1_4 C8_4 -177(26) . . . . ?
N1_6 Mo3 N1_4 C8_4 -90.4(4) . . . . ?
Mo4 Mo3 N1_4 C1_4 175.0(4) . . . . ?
N8 Mo3 N1_4 C1_4 -85.8(4) . . . . ?
N1_5 Mo3 N1_4 C1_4 -4(2) . . . . ?
N1_6 Mo3 N1_4 C1_4 82.7(4) . . . . ?
O8 Mo4 N2_4 C8_4 -101.8(4) . . . . ?
Mo3 Mo4 N2_4 C8_4 -1.0(4) . . . . ?
N2_6 Mo4 N2_4 C8_4 91.7(4) . . . . ?
N2_5 Mo4 N2_4 C8_4 -180(100) . . . . ?
O8 Mo4 N2_4 C9_4 84.1(3) . . . . ?
Mo3 Mo4 N2_4 C9_4 -175.1(3) . . . . ?
N2_6 Mo4 N2_4 C9_4 -82.4(3) . . . . ?
N2_5 Mo4 N2_4 C9_4 6.3(16) . . . . ?
C8_4 N1_4 C1_4 C2_4 -136.3(6) . . . . ?
Mo3 N1_4 C1_4 C2_4 50.6(8) . . . . ?
C8_4 N1_4 C1_4 C6_4 45.4(8) . . . . ?
Mo3 N1_4 C1_4 C6_4 -127.6(6) . . . . ?
C6_4 C1_4 C2_4 C3_4 -3.4(11) . . . . ?
N1_4 C1_4 C2_4 C3_4 178.3(6) . . . . ?
C1_4 C2_4 C3_4 C4_4 -0.7(12) . . . . ?
C2_4 C3_4 C4_4 C5_4 3.6(13) . . . . ?
C2_4 C3_4 C4_4 O1_4 -176.7(7) . . . . ?
C7_4 O1_4 C4_4 C3_4 172.9(9) . . . . ?
C7_4 O1_4 C4_4 C5_4 -7.5(12) . . . . ?
C3_4 C4_4 C5_4 C6_4 -2.4(12) . . . . ?
O1_4 C4_4 C5_4 C6_4 177.9(7) . . . . ?
C2_4 C1_4 C6_4 C5_4 4.5(11) . . . . ?
N1_4 C1_4 C6_4 C5_4 -177.2(6) . . . . ?
C4_4 C5_4 C6_4 C1_4 -1.8(12) . . . . ?
C9_4 N2_4 C8_4 N1_4 177.2(4) . . . . ?
Mo4 N2_4 C8_4 N1_4 2.7(6) . . . . ?
C1_4 N1_4 C8_4 N2_4 -176.9(4) . . . . ?
Mo3 N1_4 C8_4 N2_4 -3.0(6) . . . . ?
C8_4 N2_4 C9_4 C14_4 132.0(5) . . . . ?
Mo4 N2_4 C9_4 C14_4 -53.8(5) . . . . ?
C8_4 N2_4 C9_4 C10_4 -52.1(6) . . . . ?
Mo4 N2_4 C9_4 C10_4 122.0(4) . . . . ?
C14_4 C9_4 C10_4 C11_4 -2.2(6) . . . . ?
N2_4 C9_4 C10_4 C11_4 -178.2(4) . . . . ?
C9_4 C10_4 C11_4 C12_4 4.6(7) . . . . ?
C10_4 C11_4 C12_4 C13_4 -3.4(7) . . . . ?
C10_4 C11_4 C12_4 O2_4 177.2(4) . . . . ?
C15_4 O2_4 C12_4 C11_4 172.8(4) . . . . ?
C15_4 O2_4 C12_4 C13_4 -6.6(7) . . . . ?
C11_4 C12_4 C13_4 C14_4 0.0(7) . . . . ?
O2_4 C12_4 C13_4 C14_4 179.4(4) . . . . ?
C10_4 C9_4 C14_4 C13_4 -1.2(6) . . . . ?
N2_4 C9_4 C14_4 C13_4 174.7(4) . . . . ?
C12_4 C13_4 C14_4 C9_4 2.3(7) . . . . ?
Mo4 Mo3 N1_5 C8_5 3.1(3) . . . . ?
N8 Mo3 N1_5 C8_5 -95.9(4) . . . . ?
N1_6 Mo3 N1_5 C8_5 95.5(3) . . . . ?
N1_4 Mo3 N1_5 C8_5 -178(40) . . . . ?
Mo4 Mo3 N1_5 C1_5 168.7(3) . . . . ?
N8 Mo3 N1_5 C1_5 69.8(3) . . . . ?
N1_6 Mo3 N1_5 C1_5 -98.9(3) . . . . ?
N1_4 Mo3 N1_5 C1_5 -12(2) . . . . ?
O8 Mo4 N2_5 C8_5 99.1(3) . . . . ?
Mo3 Mo4 N2_5 C8_5 -1.6(3) . . . . ?
N2_4 Mo4 N2_5 C8_5 176.9(13) . . . . ?
N2_6 Mo4 N2_5 C8_5 -94.6(3) . . . . ?
O8 Mo4 N2_5 C9_5 -80.5(3) . . . . ?
Mo3 Mo4 N2_5 C9_5 178.7(3) . . . . ?
N2_4 Mo4 N2_5 C9_5 -2.7(16) . . . . ?
N2_6 Mo4 N2_5 C9_5 85.7(3) . . . . ?
C8_5 N1_5 C1_5 C2_5 -145.1(4) . . . . ?
Mo3 N1_5 C1_5 C2_5 49.5(5) . . . . ?
C8_5 N1_5 C1_5 C6_5 42.1(6) . . . . ?
Mo3 N1_5 C1_5 C6_5 -123.3(4) . . . . ?
C6_5 C1_5 C2_5 C3_5 -2.3(6) . . . . ?
N1_5 C1_5 C2_5 C3_5 -175.6(4) . . . . ?
C1_5 C2_5 C3_5 C4_5 2.4(7) . . . . ?
C2_5 C3_5 C4_5 C5_5 -3.4(8) . . . . ?
C2_5 C3_5 C4_5 O1_5 178.7(5) . . . . ?
C7_5 O1_5 C4_5 C3_5 167.2(6) . . . . ?
C7_5 O1_5 C4_5 C5_5 -10.7(8) . . . . ?
C3_5 C4_5 C5_5 C6_5 4.4(7) . . . . ?
O1_5 C4_5 C5_5 C6_5 -177.8(5) . . . . ?
C4_5 C5_5 C6_5 C1_5 -4.5(7) . . . . ?
C2_5 C1_5 C6_5 C5_5 3.3(7) . . . . ?
N1_5 C1_5 C6_5 C5_5 176.3(4) . . . . ?
C9_5 N2_5 C8_5 N1_5 -175.9(4) . . . . ?
Mo4 N2_5 C8_5 N1_5 4.4(6) . . . . ?
C1_5 N1_5 C8_5 N2_5 -171.2(4) . . . . ?
Mo3 N1_5 C8_5 N2_5 -5.0(6) . . . . ?
C8_5 N2_5 C9_5 C10_5 38.5(7) . . . . ?
Mo4 N2_5 C9_5 C10_5 -141.9(4) . . . . ?
C8_5 N2_5 C9_5 C14_5 -147.2(5) . . . . ?
Mo4 N2_5 C9_5 C14_5 32.5(6) . . . . ?
C14_5 C9_5 C10_5 C11_5 1.2(8) . . . . ?
N2_5 C9_5 C10_5 C11_5 175.7(5) . . . . ?
C9_5 C10_5 C11_5 C12_5 -2.6(9) . . . . ?
C10_5 C11_5 C12_5 C13_5 -0.3(9) . . . . ?
C10_5 C11_5 C12_5 O2_5 -176.2(5) . . . . ?
C15_5 O2_5 C12_5 C11_5 164.3(7) . . . . ?
C15_5 O2_5 C12_5 C13_5 -11.4(9) . . . . ?
C11_5 C12_5 C13_5 C14_5 4.5(9) . . . . ?
O2_5 C12_5 C13_5 C14_5 -179.7(6) . . . . ?
C10_5 C9_5 C14_5 C13_5 3.0(8) . . . . ?
N2_5 C9_5 C14_5 C13_5 -171.6(5) . . . . ?
C12_5 C13_5 C14_5 C9_5 -6.0(9) . . . . ?
Mo4 Mo3 N1_6 C8_6 -3.4(3) . . . . ?
N8 Mo3 N1_6 C8_6 -167.8(7) . . . . ?
N1_5 Mo3 N1_6 C8_6 -95.6(4) . . . . ?
N1_4 Mo3 N1_6 C8_6 88.8(4) . . . . ?
Mo4 Mo3 N1_6 C1_6 178.2(3) . . . . ?
N8 Mo3 N1_6 C1_6 13.7(10) . . . . ?
N1_5 Mo3 N1_6 C1_6 85.9(4) . . . . ?
N1_4 Mo3 N1_6 C1_6 -89.7(4) . . . . ?
O8 Mo4 N2_6 C8_6 -170.2(5) . . . . ?
Mo3 Mo4 N2_6 C8_6 0.6(4) . . . . ?
N2_4 Mo4 N2_6 C8_6 -92.4(4) . . . . ?
N2_5 Mo4 N2_6 C8_6 93.5(4) . . . . ?
O8 Mo4 N2_6 C9_6 -2.3(8) . . . . ?
Mo3 Mo4 N2_6 C9_6 168.5(3) . . . . ?
N2_4 Mo4 N2_6 C9_6 75.5(3) . . . . ?
N2_5 Mo4 N2_6 C9_6 -98.6(3) . . . . ?
C8_6 N1_6 C1_6 C2_6 41.1(7) . . . . ?
Mo3 N1_6 C1_6 C2_6 -140.5(4) . . . . ?
C8_6 N1_6 C1_6 C6_6 -140.2(5) . . . . ?
Mo3 N1_6 C1_6 C6_6 38.3(7) . . . . ?
C6_6 C1_6 C2_6 C3_6 3.5(8) . . . . ?
N1_6 C1_6 C2_6 C3_6 -177.7(5) . . . . ?
C1_6 C2_6 C3_6 C4_6 -2.2(9) . . . . ?
C2_6 C3_6 C4_6 C5_6 -0.4(10) . . . . ?
C2_6 C3_6 C4_6 O1_6 177.6(6) . . . . ?
C7_6 O1_6 C4_6 C3_6 -2.2(10) . . . . ?
C7_6 O1_6 C4_6 C5_6 175.9(7) . . . . ?
C3_6 C4_6 C5_6 C6_6 1.4(10) . . . . ?
O1_6 C4_6 C5_6 C6_6 -176.7(6) . . . . ?
C4_6 C5_6 C6_6 C1_6 0.1(9) . . . . ?
C2_6 C1_6 C6_6 C5_6 -2.5(9) . . . . ?
N1_6 C1_6 C6_6 C5_6 178.7(5) . . . . ?
C9_6 N2_6 C8_6 N1_6 -171.7(4) . . . . ?
Mo4 N2_6 C8_6 N1_6 -3.5(6) . . . . ?
C1_6 N1_6 C8_6 N2_6 -176.8(4) . . . . ?
Mo3 N1_6 C8_6 N2_6 4.6(6) . . . . ?
C8_6 N2_6 C9_6 C14_6 -152.4(6) . . . . ?
Mo4 N2_6 C9_6 C14_6 39.9(7) . . . . ?
C8_6 N2_6 C9_6 C10_6 35.1(8) . . . . ?
Mo4 N2_6 C9_6 C10_6 -132.6(5) . . . . ?
C14_6 C9_6 C10_6 C11_6 5.0(10) . . . . ?
N2_6 C9_6 C10_6 C11_6 177.7(6) . . . . ?
C9_6 C10_6 C11_6 C12_6 -3.0(11) . . . . ?
C10_6 C11_6 C12_6 C13_6 -1.3(11) . . . . ?
C10_6 C11_6 C12_6 O2_6 -179.4(7) . . . . ?
C15_6 O2_6 C12_6 C11_6 170.5(7) . . . . ?
C15_6 O2_6 C12_6 C13_6 -7.5(11) . . . . ?
C11_6 C12_6 C13_6 C14_6 3.5(11) . . . . ?
O2_6 C12_6 C13_6 C14_6 -178.5(7) . . . . ?
C10_6 C9_6 C14_6 C13_6 -2.8(10) . . . . ?
N2_6 C9_6 C14_6 C13_6 -175.6(6) . . . . ?
C12_6 C13_6 C14_6 C9_6 -1.4(11) . . . . ?
C4S_7 O1S_7 C1S_7 C2S_7 -26.6(5) . . . . ?
O1S_7 C1S_7 C2S_7 C3S_7 3.5(5) . . . . ?
C1S_7 C2S_7 C3S_7 C4S_7 23.0(5) . . . . ?
C2S_7 C3S_7 C4S_7 O1S_7 -40.4(5) . . . . ?
C1S_7 O1S_7 C4S_7 C3S_7 43.5(5) . . . . ?
C4S_8 O1S_8 C1S_8 C2S_8 -7.9(8) . . . . ?
O1S_8 C1S_8 C2S_8 C3S_8 -21.6(7) . . . . ?
C1S_8 C2S_8 C3S_8 C4S_8 44.2(7) . . . . ?
C2S_8 C3S_8 C4S_8 O1S_8 -50.7(7) . . . . ?
C1S_8 O1S_8 C4S_8 C3S_8 38.6(8) . . . . ?
C4S_9 O1S_9 C1S_9 C3S_9 -20.7(8) . . . . ?
O1S_9 C1S_9 C3S_9 C2S_9 45.0(6) . . . . ?
C1S_9 C3S_9 C2S_9 C4S_9 -52.3(6) . . . . ?
C3S_9 C2S_9 C4S_9 O1S_9 42.1(9) . . . . ?
C1S_9 O1S_9 C4S_9 C2S_9 -14.8(11) . . . . ?
C4S_10 O1S_10 C1S_10 C2S_10 -18.6(7) . . . . ?
O1S_10 C1S_10 C2S_10 C3S_10 -11.3(7) . . . . ?
C1S_10 C2S_10 C3S_10 C4S_10 38.6(7) . . . . ?
C2S_10 C3S_10 C4S_10 O1S_10 -51.3(5) . . . . ?
C1S_10 O1S_10 C4S_10 C3S_10 45.9(6) . . . . ?
C4S_11 O1S_11 C1S_11 C2S_11 -10.4(13) . . . . ?
O1S_11 C1S_11 C2S_11 C3S_11 -17.5(12) . . . . ?
C1S_11 C2S_11 C3S_11 C4S_11 40.0(10) . . . . ?
C2S_11 C3S_11 C4S_11 O1S_11 -48.0(10) . . . . ?
C1S_11 O1S_11 C4S_11 C3S_11 38.6(12) . . . . ?
